data_4307840
loop_
_publ_author_name
'Michael W. Hull'
'Angel Ugrinov'
'Ivaylo Petrov'
'Slavi C. Sevov'

_publ_section_title
;
Alkylation of Deltahedral Zintl Clusters: Synthesis of
[R-Ge9-Ge9-R]4- (R = tBu, sBu, nBu, tAm) and Structure of
[tBu-Ge9-Ge9-tBu]4-
;
_journal_name_full 'Inorganic Chemistry'
_journal_page_first 2704
_journal_page_last 2708
_journal_paper_doi 10.1021/ic0623314
_journal_volume 46
_journal_year 2007
_chemical_formula_moiety '4(C18 H36 K N2 O6), C12 H18 Ge18, 7(C2 H8 N2)'
_chemical_formula_sum 'C94 H182 Ge18 K4 N22 O24'
_chemical_formula_weight 3467.64
_chemical_name_systematic
; 
 (K-crypt)4[tBu-Ge9-Ge9-tBu]*7en 
;
_space_group_IT_number 15
_symmetry_cell_setting monoclinic
_symmetry_space_group_name_Hall '-C 2yc'
_symmetry_space_group_name_H-M 'C 1 2/c 1'
_atom_sites_solution_hydrogens geom
_atom_sites_solution_primary direct
_atom_sites_solution_secondary difmap
_audit_creation_method SHELXL-97
_cell_angle_alpha 90.00
_cell_angle_beta 94.0136(17)
_cell_angle_gamma 90.00
_cell_formula_units_Z 4
_cell_length_a 35.0914(10)
_cell_length_b 24.8161(6)
_cell_length_c 16.8782(5)
_cell_measurement_temperature 100(2)
_cell_volume 14662.0(7)
_computing_cell_refinement 'APEX2/SAINT (Bruker, 2004)'
_computing_data_collection 'APEX2 (Bruker, 2004)'
_computing_data_reduction 'SAINT/XPREP (Bruker, 2004; Sheldrick, 2003)'
_computing_molecular_graphics 'XP (Sheldrick, 1998)'
_computing_publication_material 'XCIF (Sheldrick, 2001)'
_computing_structure_refinement 'SHELXL-97 (Sheldrick, 1997)'
_computing_structure_solution 'SHELXS-97 (Sheldrick, 1990)'
_diffrn_ambient_temperature 100(2)
_diffrn_measured_fraction_theta_full 1.000
_diffrn_measured_fraction_theta_max 1.000
_diffrn_measurement_device_type 'CCD area detector'
_diffrn_measurement_method 'phi and omega scans'
_diffrn_radiation_monochromator graphite
_diffrn_radiation_source 'fine-focus sealed tube'
_diffrn_radiation_type MoK\a
_diffrn_radiation_wavelength 0.71073
_diffrn_reflns_av_R_equivalents 0.0401
_diffrn_reflns_av_sigmaI/netI 0.0393
_diffrn_reflns_limit_h_max 41
_diffrn_reflns_limit_h_min -40
_diffrn_reflns_limit_k_max 29
_diffrn_reflns_limit_k_min -27
_diffrn_reflns_limit_l_max 19
_diffrn_reflns_limit_l_min -20
_diffrn_reflns_number 47916
_diffrn_reflns_theta_full 25.00
_diffrn_reflns_theta_max 25.00
_diffrn_reflns_theta_min 1.01
_exptl_absorpt_coefficient_mu 3.804
_exptl_absorpt_correction_T_max 0.49804
_exptl_absorpt_correction_T_min 0.32903
_exptl_absorpt_correction_type numerical
_exptl_absorpt_process_details SADABS
_exptl_crystal_colour black
_exptl_crystal_density_diffrn 1.571
_exptl_crystal_density_method 'not measured'
_exptl_crystal_description parallelepiped
_exptl_crystal_F_000 6976
_exptl_crystal_size_max 0.324
_exptl_crystal_size_mid 0.280
_exptl_crystal_size_min 0.219
_refine_diff_density_max 2.186
_refine_diff_density_min -1.276
_refine_diff_density_rms .347
_refine_ls_extinction_coef 0.00034(3)
_refine_ls_extinction_expression Fc^*^=kFc[1+0.001xFc^2^\l^3^/sin(2\q)]^-1/4^
_refine_ls_extinction_method SHELXL
_refine_ls_goodness_of_fit_ref 1.060
_refine_ls_hydrogen_treatment mixed
_refine_ls_matrix_type full
_refine_ls_number_parameters 747
_refine_ls_number_reflns 12925
_refine_ls_number_restraints 8
_refine_ls_restrained_S_all 1.061
_refine_ls_R_factor_all 0.0867
_refine_ls_R_factor_gt 0.0625
_refine_ls_shift/su_max 0.002
_refine_ls_shift/su_mean 0.000
_refine_ls_structure_factor_coef Fsqd
_refine_ls_weighting_details 'calc w=1/[\s^2^(Fo^2^)+(0.0918P)^2^+165.5306P] where P=(Fo^2^+2Fc^2^)/3'
_refine_ls_weighting_scheme calc
_refine_ls_wR_factor_gt 0.1644
_refine_ls_wR_factor_ref 0.1779
_reflns_number_gt 9900
_reflns_number_total 12925
_reflns_threshold_expression >2sigma(I)
_cod_data_source_file ic0623314si20070118_121123.cif
_cod_data_source_block c2c
_cod_depositor_comments
;
The following automatic conversions were performed:
'_symmetry_cell_setting' value 'Monoclinic' changed to 'monoclinic'
according to '/home/saulius/struct/CIF-dictionaries/cif_core.dic'
dictionary named 'cif_core.dic' version 2.4.1 from 2010-06-29.

Automatic conversion script
Id: cif_fix_enum 1527 2010-12-29 10:47:43Z saulius 
;
_cod_database_code 4307840

loop_
_symmetry_equiv_pos_as_xyz
'x, y, z'
'-x, y, -z+1/2'
'x+1/2, y+1/2, z'
'-x+1/2, y+1/2, -z+1/2'
'-x, -y, -z'
'x, -y, z-1/2'
'-x+1/2, -y+1/2, -z'
'x+1/2, -y+1/2, z-1/2'

loop_
_atom_site_label
_atom_site_type_symbol
_atom_site_fract_x
_atom_site_fract_y
_atom_site_fract_z
_atom_site_U_iso_or_equiv
_atom_site_adp_type
_atom_site_occupancy
_atom_site_symmetry_multiplicity
_atom_site_calc_flag
_atom_site_refinement_flags
_atom_site_disorder_assembly
_atom_site_disorder_group
Ge1 Ge 0.21159(2) 0.70986(3) 0.64341(4) 0.02880(19) Uani 1 1 d . . .
Ge2 Ge 0.21774(2) 0.76837(3) 0.51534(4) 0.02838(19) Uani 1 1 d . . .
Ge3 Ge 0.24503(2) 0.81491(3) 0.64730(4) 0.02966(19) Uani 1 1 d . . .
Ge4 Ge 0.19990(2) 0.86671(3) 0.54277(5) 0.0397(2) Uani 1 1 d . . .
Ge5 Ge 0.17929(3) 0.85773(3) 0.69124(6) 0.0501(3) Uani 1 1 d . . .
Ge6 Ge 0.20946(3) 0.77529(3) 0.76312(4) 0.0420(2) Uani 1 1 d . . .
Ge7 Ge 0.14561(2) 0.75078(3) 0.68810(5) 0.0379(2) Uani 1 1 d . . .
Ge8 Ge 0.15343(2) 0.72110(4) 0.53885(5) 0.0428(2) Uani 1 1 d . . .
Ge9 Ge 0.13943(2) 0.81785(4) 0.57153(6) 0.0489(3) Uani 1 1 d D . .
C1 C 0.0924(3) 0.8614(5) 0.5861(10) 0.047(7) Uani 0.385(16) 1 d PD . 3
C2 C 0.0749(6) 0.8744(12) 0.5043(11) 0.056(8) Uani 0.385(16) 1 d PD . 3
H2A H 0.0933 0.8948 0.4750 0.085 Uiso 0.385(16) 1 calc PR . 3
H2B H 0.0518 0.8960 0.5087 0.085 Uiso 0.385(16) 1 calc PR . 3
H2C H 0.0683 0.8409 0.4758 0.085 Uiso 0.385(16) 1 calc PR . 3
C3 C 0.0956(6) 0.9120(8) 0.6352(11) 0.059(8) Uani 0.385(16) 1 d PD . 3
H3A H 0.1140 0.9365 0.6130 0.089 Uiso 0.385(16) 1 calc PR . 3
H3B H 0.1043 0.9029 0.6900 0.089 Uiso 0.385(16) 1 calc PR . 3
H3C H 0.0706 0.9296 0.6345 0.089 Uiso 0.385(16) 1 calc PR . 3
C11 C 0.08530(16) 0.8445(5) 0.5547(7) 0.047(5) Uani 0.615(16) 1 d PD . 4
C12 C 0.0630(4) 0.8222(7) 0.4809(9) 0.070(5) Uani 0.615(16) 1 d PD . 4
H2D H 0.0601 0.7831 0.4862 0.106 Uiso 0.615(16) 1 calc PR . 4
H2E H 0.0768 0.8301 0.4338 0.106 Uiso 0.615(16) 1 calc PR . 4
H2F H 0.0377 0.8391 0.4753 0.106 Uiso 0.615(16) 1 calc PR . 4
C13 C 0.0880(5) 0.9046(5) 0.5405(12) 0.063(5) Uani 0.615(16) 1 d PD . 4
H3D H 0.1018 0.9217 0.5863 0.095 Uiso 0.615(16) 1 calc PR . 4
H3E H 0.0622 0.9198 0.5332 0.095 Uiso 0.615(16) 1 calc PR . 4
H3F H 0.1016 0.9111 0.4927 0.095 Uiso 0.615(16) 1 calc PR . 4
C4 C 0.0621(2) 0.8303(5) 0.6250(6) 0.067(3) Uani 1 1 d D . .
H4A H 0.0688 0.7919 0.6264 0.101 Uiso 1 1 calc R . 3
H4B H 0.0375 0.8351 0.5947 0.101 Uiso 1 1 calc R . 3
H4C H 0.0602 0.8434 0.6794 0.101 Uiso 1 1 calc R . 3
K1 K 0.16958(4) 0.44331(6) 0.49701(8) 0.0283(3) Uani 1 1 d . . .
O11 O 0.18240(14) 0.37907(19) 0.3665(3) 0.0350(11) Uani 1 1 d . . .
O12 O 0.19730(14) 0.54348(18) 0.5446(3) 0.0340(11) Uani 1 1 d . . .
O13 O 0.24252(14) 0.39915(18) 0.4844(3) 0.0314(11) Uani 1 1 d . . .
O14 O 0.15092(14) 0.53412(18) 0.4008(3) 0.0342(11) Uani 1 1 d . . .
O15 O 0.15476(14) 0.3962(2) 0.6445(3) 0.0353(11) Uani 1 1 d . . .
O16 O 0.09398(14) 0.4049(2) 0.5244(3) 0.0383(12) Uani 1 1 d . . .
N11 N 0.10777(17) 0.4355(2) 0.3612(4) 0.0353(14) Uani 1 1 d . . .
N12 N 0.22836(17) 0.4498(2) 0.6346(3) 0.0304(13) Uani 1 1 d . . .
C101 C 0.0703(2) 0.3864(3) 0.4576(5) 0.0456(19) Uani 1 1 d . . .
H10A H 0.0439 0.3807 0.4733 0.055 Uiso 1 1 calc R . .
H10B H 0.0800 0.3515 0.4390 0.055 Uiso 1 1 calc R . .
C102 C 0.2453(2) 0.3588(3) 0.4250(4) 0.0338(16) Uani 1 1 d . . .
H10C H 0.2357 0.3240 0.4442 0.041 Uiso 1 1 calc R . .
H10D H 0.2723 0.3541 0.4129 0.041 Uiso 1 1 calc R . .
C103 C 0.2217(2) 0.3760(3) 0.3514(4) 0.0376(17) Uani 1 1 d . . .
H10E H 0.2306 0.4117 0.3339 0.045 Uiso 1 1 calc R . .
H10F H 0.2251 0.3499 0.3082 0.045 Uiso 1 1 calc R . .
C104 C 0.0933(2) 0.3687(3) 0.5887(5) 0.0426(19) Uani 1 1 d . . .
H10G H 0.1048 0.3339 0.5743 0.051 Uiso 1 1 calc R . .
H10H H 0.0666 0.3620 0.6013 0.051 Uiso 1 1 calc R . .
C105 C 0.1156(2) 0.3923(4) 0.6600(5) 0.048(2) Uani 1 1 d . . .
H10I H 0.1055 0.4286 0.6715 0.058 Uiso 1 1 calc R . .
H10J H 0.1127 0.3692 0.7070 0.058 Uiso 1 1 calc R . .
C106 C 0.1065(2) 0.4852(3) 0.3146(4) 0.0394(17) Uani 1 1 d . . .
H10K H 0.0813 0.4878 0.2844 0.047 Uiso 1 1 calc R . .
H10L H 0.1263 0.4835 0.2757 0.047 Uiso 1 1 calc R . .
C107 C 0.26634(19) 0.4350(3) 0.6097(4) 0.0318(15) Uani 1 1 d . . .
H10M H 0.2835 0.4273 0.6574 0.038 Uiso 1 1 calc R . .
H10N H 0.2771 0.4659 0.5817 0.038 Uiso 1 1 calc R . .
C108 C 0.1128(2) 0.5348(3) 0.3646(4) 0.0342(16) Uani 1 1 d . . .
H10O H 0.1089 0.5674 0.3311 0.041 Uiso 1 1 calc R . .
H10P H 0.0942 0.5358 0.4061 0.041 Uiso 1 1 calc R . .
C109 C 0.1607(2) 0.5850(3) 0.4372(4) 0.0366(17) Uani 1 1 d . . .
H10Q H 0.1413 0.5950 0.4745 0.044 Uiso 1 1 calc R . .
H10R H 0.1611 0.6133 0.3960 0.044 Uiso 1 1 calc R . .
C110 C 0.2652(2) 0.3864(3) 0.5559(4) 0.0340(16) Uani 1 1 d . . .
H11A H 0.2914 0.3765 0.5432 0.041 Uiso 1 1 calc R . .
H11B H 0.2539 0.3554 0.5827 0.041 Uiso 1 1 calc R . .
C111 C 0.2305(2) 0.5469(3) 0.5972(5) 0.0400(18) Uani 1 1 d . . .
H11C H 0.2326 0.5834 0.6205 0.048 Uiso 1 1 calc R . .
H11D H 0.2535 0.5402 0.5677 0.048 Uiso 1 1 calc R . .
C112 C 0.0700(2) 0.4267(3) 0.3919(5) 0.0447(19) Uani 1 1 d . . .
H11E H 0.0520 0.4143 0.3478 0.054 Uiso 1 1 calc R . .
H11F H 0.0604 0.4614 0.4113 0.054 Uiso 1 1 calc R . .
C113 C 0.1991(2) 0.5807(3) 0.4808(4) 0.0364(17) Uani 1 1 d . . .
H11G H 0.2181 0.5682 0.4441 0.044 Uiso 1 1 calc R . .
H11H H 0.2072 0.6164 0.5017 0.044 Uiso 1 1 calc R . .
C114 C 0.1180(2) 0.3890(3) 0.3124(5) 0.0449(19) Uani 1 1 d . . .
H11I H 0.1020 0.3896 0.2618 0.054 Uiso 1 1 calc R . .
H11J H 0.1122 0.3554 0.3407 0.054 Uiso 1 1 calc R . .
C115 C 0.2284(2) 0.5057(3) 0.6625(4) 0.0368(17) Uani 1 1 d . . .
H11K H 0.2505 0.5109 0.7015 0.044 Uiso 1 1 calc R . .
H11L H 0.2049 0.5121 0.6903 0.044 Uiso 1 1 calc R . .
C116 C 0.1773(2) 0.4133(3) 0.7140(4) 0.0416(18) Uani 1 1 d . . .
H11M H 0.1730 0.3888 0.7587 0.050 Uiso 1 1 calc R . .
H11N H 0.1695 0.4500 0.7290 0.050 Uiso 1 1 calc R . .
C117 C 0.1595(2) 0.3885(3) 0.2945(5) 0.0412(18) Uani 1 1 d . . .
H11O H 0.1640 0.3598 0.2555 0.049 Uiso 1 1 calc R . .
H11P H 0.1664 0.4236 0.2714 0.049 Uiso 1 1 calc R . .
C118 C 0.2189(2) 0.4132(3) 0.6986(4) 0.0368(17) Uani 1 1 d . . .
H11Q H 0.2340 0.4237 0.7480 0.044 Uiso 1 1 calc R . .
H11R H 0.2265 0.3761 0.6849 0.044 Uiso 1 1 calc R . .
K2 K 0.12711(4) 0.85499(6) 1.09763(8) 0.0291(3) Uani 1 1 d . . .
O21 O 0.14986(16) 0.75418(19) 1.0402(3) 0.0387(12) Uani 1 1 d . . .
O22 O 0.18061(15) 0.79464(19) 1.1880(3) 0.0355(11) Uani 1 1 d . . .
O23 O 0.15490(16) 0.95979(19) 1.1245(3) 0.0402(12) Uani 1 1 d . . .
O24 O 0.35918(15) 0.42080(18) 0.5343(3) 0.0361(12) Uani 1 1 d . . .
N21 N 0.10096(17) 0.8192(2) 0.9291(3) 0.0339(13) Uani 1 1 d . . .
N22 N 0.15213(18) 0.8916(3) 1.2643(3) 0.0383(15) Uani 1 1 d . . .
C201 C 0.1806(2) 0.7388(3) 1.1683(4) 0.0348(16) Uani 1 1 d . . .
H20A H 0.1568 0.7217 1.1845 0.042 Uiso 1 1 calc R . .
H20B H 0.2026 0.7207 1.1970 0.042 Uiso 1 1 calc R . .
C202 C 0.1831(2) 0.7326(3) 1.0809(4) 0.0388(18) Uani 1 1 d . . .
H20C H 0.2060 0.7517 1.0642 0.047 Uiso 1 1 calc R . .
H20D H 0.1856 0.6940 1.0675 0.047 Uiso 1 1 calc R . .
C203 C 0.1848(2) 0.8030(3) 1.2727(4) 0.0399(18) Uani 1 1 d . . .
H20E H 0.2082 0.7847 1.2952 0.048 Uiso 1 1 calc R . .
H20F H 0.1626 0.7873 1.2977 0.048 Uiso 1 1 calc R . .
C204 C 0.1511(3) 0.7501(3) 0.9564(4) 0.049(2) Uani 1 1 d . . .
H20G H 0.1585 0.7131 0.9420 0.058 Uiso 1 1 calc R . .
H20H H 0.1705 0.7753 0.9381 0.058 Uiso 1 1 calc R . .
C205 C 0.3814(2) 0.3542(3) 0.6276(4) 0.0386(17) Uani 1 1 d . . .
H20I H 0.3950 0.3492 0.6805 0.046 Uiso 1 1 calc R . .
H20J H 0.3547 0.3425 0.6317 0.046 Uiso 1 1 calc R . .
C206 C 0.1794(3) 0.9681(3) 1.1951(5) 0.047(2) Uani 1 1 d . . .
H20K H 0.1856 1.0068 1.2009 0.056 Uiso 1 1 calc R . .
H20L H 0.2035 0.9479 1.1910 0.056 Uiso 1 1 calc R . .
C207 C 0.1129(3) 0.7634(3) 0.9168(5) 0.050(2) Uani 1 1 d . . .
H20M H 0.1135 0.7568 0.8591 0.060 Uiso 1 1 calc R . .
H20N H 0.0936 0.7389 0.9373 0.060 Uiso 1 1 calc R . .
C208 C 0.1873(2) 0.8612(3) 1.2900(4) 0.0360(17) Uani 1 1 d . . .
H20O H 0.2090 0.8765 1.2631 0.043 Uiso 1 1 calc R . .
H20P H 0.1927 0.8662 1.3479 0.043 Uiso 1 1 calc R . .
C209 C 0.3562(3) 0.4765(3) 0.5141(5) 0.0425(19) Uani 1 1 d . . .
H20Q H 0.3817 0.4907 0.5027 0.051 Uiso 1 1 calc R . .
H20R H 0.3471 0.4971 0.5593 0.051 Uiso 1 1 calc R . .
C210 C 0.3814(3) 0.4123(3) 0.6079(4) 0.0424(19) Uani 1 1 d . . .
H21A H 0.3704 0.4332 0.6508 0.051 Uiso 1 1 calc R . .
H21B H 0.4080 0.4248 0.6030 0.051 Uiso 1 1 calc R . .
C211 C 0.1605(3) 0.9496(3) 1.2642(5) 0.051(2) Uani 1 1 d . . .
H21C H 0.1362 0.9696 1.2668 0.061 Uiso 1 1 calc R . .
H21D H 0.1768 0.9584 1.3126 0.061 Uiso 1 1 calc R . .
C212 C 0.1712(3) 0.9833(3) 1.0576(5) 0.046(2) Uani 1 1 d . . .
H21E H 0.1957 0.9655 1.0485 0.055 Uiso 1 1 calc R . .
H21F H 0.1762 1.0221 1.0674 0.055 Uiso 1 1 calc R . .
C213 C 0.0595(2) 0.8239(4) 0.9198(5) 0.053(2) Uani 1 1 d . . .
H21G H 0.0501 0.7966 0.8804 0.064 Uiso 1 1 calc R . 1
H21H H 0.0534 0.8597 0.8965 0.064 Uiso 1 1 calc R . 1
C214 C 0.1226(2) 0.8805(4) 1.3184(5) 0.051(2) Uani 1 1 d . . .
H21I H 0.1296 0.8969 1.3709 0.061 Uiso 1 1 calc R A 1
H21J H 0.1201 0.8411 1.3257 0.061 Uiso 1 1 calc R A 1
C215 C 0.0369(7) 0.8176(10) 0.9925(14) 0.050(5) Uani 0.50 1 d P . 1
H21K H 0.0094 0.8219 0.9768 0.060 Uiso 0.50 1 calc PR . 1
H21L H 0.0408 0.7808 1.0143 0.060 Uiso 0.50 1 calc PR . 1
C216 C 0.0831(6) 0.9046(9) 1.2828(12) 0.038(5) Uani 0.50 1 d P . 1
H21M H 0.0636 0.9024 1.3222 0.045 Uiso 0.50 1 calc PR . 1
H21N H 0.0862 0.9428 1.2677 0.045 Uiso 0.50 1 calc PR . 1
C217 C 0.0231(5) 0.8528(11) 1.1142(11) 0.067(6) Uani 0.50 1 d P . 1
H21O H 0.0230 0.8158 1.1360 0.081 Uiso 0.50 1 calc PR . 1
H21P H -0.0032 0.8621 1.0943 0.081 Uiso 0.50 1 calc PR . 1
C218 C 0.0369(5) 0.8911(10) 1.1766(10) 0.064(6) Uani 0.50 1 d P . 1
H21C H 0.0406 0.9270 1.1528 0.077 Uiso 0.50 1 calc PR . 1
H21D H 0.0176 0.8946 1.2164 0.077 Uiso 0.50 1 calc PR . 1
O25 O 0.0478(3) 0.8556(6) 1.0516(7) 0.044(3) Uani 0.50 1 d P . 1
O26 O 0.0723(3) 0.8727(6) 1.2149(7) 0.040(3) Uani 0.50 1 d P . 1
C225 C 0.0435(6) 0.7897(8) 0.9884(10) 0.033(4) Uani 0.50 1 d P . 2
H22K H 0.0156 0.7843 0.9785 0.040 Uiso 0.50 1 calc PR . 2
H22L H 0.0560 0.7540 0.9921 0.040 Uiso 0.50 1 calc PR . 2
C226 C 0.0840(8) 0.8762(10) 1.2845(15) 0.053(6) Uani 0.50 1 d P . 2
H22M H 0.0758 0.9118 1.2631 0.064 Uiso 0.50 1 calc PR . 2
H22N H 0.0671 0.8668 1.3271 0.064 Uiso 0.50 1 calc PR . 2
C227 C 0.0381(5) 0.7893(8) 1.1266(9) 0.051(4) Uani 0.50 1 d P . 2
H22A H 0.0544 0.7572 1.1379 0.061 Uiso 0.50 1 calc PR . 2
H22B H 0.0115 0.7771 1.1144 0.061 Uiso 0.50 1 calc PR . 2
C228 C 0.0403(5) 0.8265(8) 1.1967(10) 0.056(5) Uani 0.50 1 d P . 2
H22Q H 0.0274 0.8609 1.1821 0.068 Uiso 0.50 1 calc PR . 2
H22R H 0.0272 0.8101 1.2407 0.068 Uiso 0.50 1 calc PR . 2
O251 O 0.0515(3) 0.8193(6) 1.0598(7) 0.042(3) Uani 0.50 1 d P . 2
O261 O 0.0790(4) 0.8362(7) 1.2212(7) 0.050(3) Uani 0.50 1 d P . 2
C41 C 0.0114(8) 0.4128(12) 0.7238(17) 0.093(8) Uiso 0.50 1 d P . .
C42 C 0.0039(15) 0.552(2) 0.211(3) 0.169(18) Uiso 0.50 1 d P . .
N41 N 0.0106(5) 0.5709(7) 0.3641(10) 0.145(5) Uiso 1 1 d . . .
N51 N 0.0154(7) 0.6995(10) 0.6373(15) 0.108(7) Uiso 0.50 1 d P . .
C52 C 0.0000 0.7237(11) 0.7500 0.129(8) Uiso 1 2 d S . .
C55 C 0.0376(6) 0.2998(8) 0.2424(13) 0.169(7) Uiso 0.50 1 d P . .
N55 N 0.0376(6) 0.2998(8) 0.2424(13) 0.169(7) Uiso 0.50 1 d P . .
N31 N 0.0995(3) 0.2868(5) 0.8200(7) 0.099(3) Uiso 1 1 d . . .
N32 N -0.0076(5) 0.6870(7) 1.0641(11) 0.161(6) Uiso 1 1 d . . .
C311 C 0.0811(5) 0.6739(8) 0.3792(11) 0.053(4) Uiso 0.50 1 d P . .
C312 C 0.0660(8) 0.6951(11) 0.3307(17) 0.090(7) Uiso 0.50 1 d P . .
C32 C 0.0496(9) 0.7211(13) 0.3914(19) 0.224(12) Uiso 1 1 d . . .
C61 C -0.0409(7) 0.4412(10) 0.3967(14) 0.161(8) Uiso 1 1 d . . .
N61 N -0.0360(6) 0.4881(9) 0.4397(12) 0.196(8) Uiso 1 1 d . . .
C62 C 0.0693(8) 0.6094(12) 0.5687(18) 0.208(11) Uiso 1 1 d . . .
N62 N 0.0990(9) 0.4408(14) 0.1059(19) 0.302(15) Uiso 1 1 d . . .
N71 N -0.0175 1.0098 1.1361 0.44(3) Uiso 0.78(6) 1 d P . .
C71 C -0.0026 0.9990 0.5414 0.50(5) Uiso 0.78(6) 1 d P . .

loop_
_atom_site_aniso_label
_atom_site_aniso_U_11
_atom_site_aniso_U_22
_atom_site_aniso_U_33
_atom_site_aniso_U_23
_atom_site_aniso_U_13
_atom_site_aniso_U_12
Ge1 0.0427(4) 0.0167(3) 0.0275(4) 0.0017(3) 0.0059(3) 0.0032(3)
Ge2 0.0383(4) 0.0296(4) 0.0177(3) -0.0018(3) 0.0059(3) 0.0051(3)
Ge3 0.0483(5) 0.0212(4) 0.0203(4) -0.0021(3) 0.0082(3) -0.0020(3)
Ge4 0.0497(5) 0.0265(4) 0.0458(5) 0.0185(3) 0.0246(4) 0.0139(3)
Ge5 0.0834(7) 0.0179(4) 0.0548(6) -0.0032(3) 0.0464(5) 0.0034(4)
Ge6 0.0748(6) 0.0342(4) 0.0186(4) -0.0006(3) 0.0138(4) -0.0079(4)
Ge7 0.0515(5) 0.0241(4) 0.0406(5) 0.0061(3) 0.0219(4) 0.0031(3)
Ge8 0.0416(5) 0.0479(5) 0.0385(5) -0.0064(4) -0.0010(4) -0.0041(4)
Ge9 0.0415(5) 0.0462(5) 0.0616(6) 0.0277(4) 0.0210(4) 0.0153(4)
C1 0.050(15) 0.041(15) 0.046(14) -0.001(11) -0.019(11) -0.008(11)
C2 0.034(12) 0.08(2) 0.056(16) -0.035(15) 0.006(11) 0.006(13)
C3 0.023(10) 0.13(2) 0.023(11) -0.011(12) -0.003(8) -0.012(12)
C11 0.023(7) 0.045(9) 0.071(12) 0.029(9) -0.010(7) -0.005(6)
C12 0.044(9) 0.071(12) 0.093(13) 0.027(10) -0.013(8) 0.010(8)
C13 0.053(10) 0.049(9) 0.092(14) 0.011(9) 0.032(9) 0.024(8)
C4 0.043(5) 0.100(8) 0.061(6) 0.008(6) 0.013(4) 0.021(5)
K1 0.0341(8) 0.0221(7) 0.0292(8) -0.0040(6) 0.0051(6) -0.0015(6)
O11 0.042(3) 0.030(3) 0.033(3) -0.008(2) 0.005(2) -0.007(2)
O12 0.045(3) 0.022(2) 0.035(3) -0.001(2) 0.002(2) -0.004(2)
O13 0.041(3) 0.025(2) 0.029(3) -0.0048(19) 0.006(2) 0.006(2)
O14 0.044(3) 0.023(2) 0.036(3) -0.006(2) 0.004(2) 0.000(2)
O15 0.041(3) 0.039(3) 0.027(3) -0.002(2) 0.011(2) -0.005(2)
O16 0.041(3) 0.035(3) 0.039(3) -0.002(2) 0.003(2) -0.008(2)
N11 0.036(3) 0.029(3) 0.040(4) -0.003(3) -0.001(3) -0.007(3)
N12 0.040(3) 0.026(3) 0.025(3) -0.002(2) 0.003(2) -0.002(3)
C101 0.043(5) 0.043(5) 0.049(5) 0.001(4) -0.002(4) -0.013(4)
C102 0.039(4) 0.027(4) 0.037(4) -0.013(3) 0.010(3) 0.004(3)
C103 0.046(4) 0.035(4) 0.032(4) -0.012(3) 0.011(3) -0.003(3)
C104 0.041(4) 0.047(5) 0.042(4) 0.002(4) 0.013(3) -0.013(4)
C105 0.046(5) 0.060(5) 0.040(5) 0.001(4) 0.017(4) 0.000(4)
C106 0.050(5) 0.033(4) 0.035(4) -0.003(3) -0.002(3) -0.002(3)
C107 0.027(4) 0.038(4) 0.030(4) 0.001(3) -0.002(3) 0.001(3)
C108 0.041(4) 0.027(4) 0.035(4) 0.000(3) 0.004(3) 0.000(3)
C109 0.047(4) 0.023(4) 0.039(4) -0.002(3) 0.002(3) -0.001(3)
C110 0.039(4) 0.027(4) 0.036(4) 0.003(3) 0.004(3) 0.006(3)
C111 0.046(4) 0.027(4) 0.045(4) -0.008(3) -0.011(4) -0.005(3)
C112 0.038(4) 0.044(5) 0.051(5) 0.007(4) -0.006(4) -0.005(4)
C113 0.045(4) 0.028(4) 0.037(4) -0.007(3) 0.004(3) -0.007(3)
C114 0.057(5) 0.033(4) 0.043(5) -0.011(3) -0.005(4) -0.011(4)
C115 0.048(4) 0.030(4) 0.032(4) -0.011(3) -0.002(3) -0.004(3)
C116 0.048(5) 0.049(5) 0.029(4) -0.002(3) 0.011(3) -0.004(4)
C117 0.052(5) 0.030(4) 0.041(4) -0.009(3) -0.001(4) -0.005(3)
C118 0.049(4) 0.039(4) 0.023(4) -0.002(3) 0.002(3) -0.010(3)
K2 0.0367(8) 0.0297(8) 0.0216(7) -0.0031(6) 0.0066(6) -0.0017(6)
O21 0.062(3) 0.025(3) 0.028(3) -0.002(2) -0.003(2) 0.006(2)
O22 0.058(3) 0.026(2) 0.021(2) -0.0004(19) -0.001(2) 0.002(2)
O23 0.068(4) 0.023(2) 0.029(3) -0.004(2) -0.001(2) -0.006(2)
O24 0.057(3) 0.023(2) 0.028(3) -0.0054(19) 0.001(2) -0.003(2)
N21 0.044(4) 0.033(3) 0.025(3) 0.002(2) 0.003(3) -0.005(3)
N22 0.046(4) 0.045(4) 0.025(3) -0.009(3) 0.004(3) 0.002(3)
C201 0.047(4) 0.019(3) 0.038(4) 0.005(3) -0.002(3) -0.001(3)
C202 0.057(5) 0.022(4) 0.037(4) -0.001(3) 0.000(4) 0.005(3)
C203 0.049(5) 0.041(4) 0.028(4) 0.003(3) -0.002(3) 0.002(4)
C204 0.099(7) 0.029(4) 0.018(4) -0.008(3) 0.001(4) 0.019(4)
C205 0.058(5) 0.042(4) 0.017(3) 0.002(3) 0.011(3) -0.005(4)
C206 0.074(6) 0.023(4) 0.042(5) -0.012(3) -0.004(4) 0.000(4)
C207 0.079(6) 0.033(4) 0.036(4) -0.007(3) -0.008(4) -0.001(4)
C208 0.039(4) 0.044(4) 0.024(4) -0.006(3) -0.001(3) -0.001(3)
C209 0.065(5) 0.020(3) 0.044(5) -0.009(3) 0.008(4) -0.001(3)
C210 0.063(5) 0.036(4) 0.028(4) -0.007(3) 0.000(4) 0.001(4)
C211 0.069(6) 0.046(5) 0.036(4) -0.017(4) -0.002(4) 0.010(4)
C212 0.066(6) 0.023(4) 0.049(5) 0.004(3) 0.005(4) -0.006(4)
C213 0.048(5) 0.079(7) 0.032(4) -0.010(4) -0.002(4) -0.009(4)
C214 0.052(5) 0.075(6) 0.026(4) -0.012(4) 0.009(4) 0.001(4)
C215 0.040(11) 0.062(15) 0.048(13) -0.007(13) 0.001(9) -0.009(11)
C216 0.030(9) 0.058(13) 0.026(8) 0.007(11) 0.008(6) 0.028(11)
C217 0.032(9) 0.13(2) 0.042(10) -0.002(11) -0.001(8) -0.016(10)
C218 0.046(10) 0.110(17) 0.038(10) -0.015(10) 0.021(8) 0.024(10)
O25 0.036(6) 0.063(9) 0.034(7) 0.004(6) 0.006(5) -0.001(6)
O26 0.033(6) 0.059(8) 0.031(7) 0.000(6) 0.005(5) -0.001(6)
C225 0.040(10) 0.044(11) 0.016(7) -0.008(8) 0.005(6) -0.005(9)
C226 0.064(14) 0.061(15) 0.037(12) -0.002(12) 0.019(9) 0.024(14)
C227 0.046(10) 0.075(13) 0.033(9) 0.004(8) 0.009(7) -0.025(9)
C228 0.058(11) 0.075(13) 0.039(10) -0.003(9) 0.020(8) -0.017(10)
O251 0.046(7) 0.056(8) 0.025(6) -0.003(6) 0.012(5) -0.007(6)
O261 0.060(8) 0.070(9) 0.021(6) -0.008(6) 0.009(5) -0.011(8)

loop_
_atom_type_symbol
_atom_type_description
_atom_type_scat_dispersion_real
_atom_type_scat_dispersion_imag
_atom_type_scat_source
C C .0033 .0016 'International Tables Vol C Tables 4.2.6.8 and 6.1.1.4'
N N .0061 .0033 'International Tables Vol C Tables 4.2.6.8 and 6.1.1.4'
O O .0106 .0060 'International Tables Vol C Tables 4.2.6.8 and 6.1.1.4'
Ge Ge .1547 1.8001 'International Tables Vol C Tables 4.2.6.8 and 6.1.1.4'
K K .2009 .2494 'International Tables Vol C Tables 4.2.6.8 and 6.1.1.4'
H H .0000 .0000 'International Tables Vol C Tables 4.2.6.8 and 6.1.1.4'

loop_
_geom_angle_atom_site_label_1
_geom_angle_atom_site_label_2
_geom_angle_atom_site_label_3
_geom_angle
_geom_angle_site_symmetry_1
_geom_angle_site_symmetry_3
_geom_angle_publ_flag
Ge6 Ge1 Ge8 113.22(4) . . ?
Ge6 Ge1 Ge2 107.66(3) . . ?
Ge8 Ge1 Ge2 59.42(3) . . ?
Ge6 Ge1 Ge7 58.17(3) . . ?
Ge8 Ge1 Ge7 60.13(3) . . ?
Ge2 Ge1 Ge7 98.30(3) . . ?
Ge6 Ge1 Ge3 56.36(3) . . ?
Ge8 Ge1 Ge3 102.58(3) . . ?
Ge2 Ge1 Ge3 57.12(2) . . ?
Ge7 Ge1 Ge3 90.53(3) . . ?
Ge6 Ge1 Ge2 120.90(3) . 7_566 ?
Ge8 Ge1 Ge2 91.49(3) . 7_566 ?
Ge2 Ge1 Ge2 41.28(3) . 7_566 ?
Ge7 Ge1 Ge2 139.44(3) . 7_566 ?
Ge3 Ge1 Ge2 66.48(2) . 7_566 ?
Ge6 Ge1 C203 80.93(12) . 7_567 ?
Ge8 Ge1 C203 159.26(12) . 7_567 ?
Ge2 Ge1 C203 102.72(12) . 7_567 ?
Ge7 Ge1 C203 138.12(12) . 7_567 ?
Ge3 Ge1 C203 71.88(12) . 7_567 ?
Ge2 Ge1 C203 67.88(12) 7_566 7_567 ?
Ge6 Ge1 Ge9 75.78(3) . . ?
Ge8 Ge1 Ge9 40.90(3) . . ?
Ge2 Ge1 Ge9 56.10(2) . . ?
Ge7 Ge1 Ge9 42.21(2) . . ?
Ge3 Ge1 Ge9 68.28(3) . . ?
Ge2 Ge1 Ge9 97.27(2) 7_566 . ?
C203 Ge1 Ge9 140.11(12) 7_567 . ?
Ge6 Ge1 Ge5 40.02(3) . . ?
Ge8 Ge1 Ge5 79.46(3) . . ?
Ge2 Ge1 Ge5 72.25(2) . . ?
Ge7 Ge1 Ge5 47.47(2) . . ?
Ge3 Ge1 Ge5 43.06(2) . . ?
Ge2 Ge1 Ge5 102.86(2) 7_566 . ?
C203 Ge1 Ge5 106.36(12) 7_567 . ?
Ge9 Ge1 Ge5 38.67(2) . . ?
Ge6 Ge1 C208 97.39(10) . 7_567 ?
Ge8 Ge1 C208 149.31(10) . 7_567 ?
Ge2 Ge1 C208 110.39(11) . 7_567 ?
Ge7 Ge1 C208 147.44(11) . 7_567 ?
Ge3 Ge1 C208 92.32(11) . 7_567 ?
Ge2 Ge1 C208 69.91(11) 7_566 7_567 ?
C203 Ge1 C208 21.35(15) 7_567 7_567 ?
Ge9 Ge1 C208 160.14(11) . 7_567 ?
Ge5 Ge1 C208 127.41(10) . 7_567 ?
Ge6 Ge1 C117 81.29(12) . 6_566 ?
Ge8 Ge1 C117 97.08(11) . 6_566 ?
Ge2 Ge1 C117 156.48(11) . 6_566 ?
Ge7 Ge1 C117 67.38(11) . 6_566 ?
Ge3 Ge1 C117 137.48(12) . 6_566 ?
Ge2 Ge1 C117 150.51(11) 7_566 6_566 ?
C203 Ge1 C117 100.15(16) 7_567 6_566 ?
Ge9 Ge1 C117 107.66(11) . 6_566 ?
Ge5 Ge1 C117 106.43(11) . 6_566 ?
C208 Ge1 C117 89.33(15) 7_567 6_566 ?
Ge6 Ge1 C103 70.40(11) . 6_566 ?
Ge8 Ge1 C103 130.49(11) . 6_566 ?
Ge2 Ge1 C103 170.07(11) . 6_566 ?
Ge7 Ge1 C103 88.92(11) . 6_566 ?
Ge3 Ge1 C103 116.33(11) . 6_566 ?
Ge2 Ge1 C103 130.77(11) 7_566 6_566 ?
C203 Ge1 C103 67.44(16) 7_567 6_566 ?
Ge9 Ge1 C103 130.65(11) . 6_566 ?
Ge5 Ge1 C103 108.52(11) . 6_566 ?
C208 Ge1 C103 60.94(15) 7_567 6_566 ?
C117 Ge1 C103 33.41(15) 6_566 6_566 ?
Ge2 Ge2 Ge4 127.77(5) 7_566 . ?
Ge2 Ge2 Ge8 131.94(5) 7_566 . ?
Ge4 Ge2 Ge8 100.14(4) . . ?
Ge2 Ge2 Ge1 95.48(4) 7_566 . ?
Ge4 Ge2 Ge1 109.99(3) . . ?
Ge8 Ge2 Ge1 60.15(3) . . ?
Ge2 Ge2 Ge3 93.08(4) 7_566 . ?
Ge4 Ge2 Ge3 60.60(3) . . ?
Ge8 Ge2 Ge3 109.74(3) . . ?
Ge1 Ge2 Ge3 65.89(3) . . ?
Ge2 Ge2 Ge9 174.35(5) 7_566 . ?
Ge4 Ge2 Ge9 50.18(3) . . ?
Ge8 Ge2 Ge9 50.03(3) . . ?
Ge1 Ge2 Ge9 81.20(3) . . ?
Ge3 Ge2 Ge9 81.40(3) . . ?
Ge2 Ge2 Ge3 44.53(3) 7_566 7_566 ?
Ge4 Ge2 Ge3 139.32(3) . 7_566 ?
Ge8 Ge2 Ge3 102.36(3) . 7_566 ?
Ge1 Ge2 Ge3 110.57(3) . 7_566 ?
Ge3 Ge2 Ge3 137.60(3) . 7_566 ?
Ge9 Ge2 Ge3 140.99(3) . 7_566 ?
Ge2 Ge2 Ge1 43.24(3) 7_566 7_566 ?
Ge4 Ge2 Ge1 99.82(3) . 7_566 ?
Ge8 Ge2 Ge1 141.76(3) . 7_566 ?
Ge1 Ge2 Ge1 138.73(3) . 7_566 ?
Ge3 Ge2 Ge1 108.46(3) . 7_566 ?
Ge9 Ge2 Ge1 139.88(3) . 7_566 ?
Ge3 Ge2 Ge1 44.418(17) 7_566 7_566 ?
Ge2 Ge2 Ge5 134.67(4) 7_566 . ?
Ge4 Ge2 Ge5 40.83(2) . . ?
Ge8 Ge2 Ge5 78.23(3) . . ?
Ge1 Ge2 Ge5 69.23(2) . . ?
Ge3 Ge2 Ge5 41.60(2) . . ?
Ge9 Ge2 Ge5 39.81(3) . . ?
Ge3 Ge2 Ge5 179.20(3) 7_566 . ?
Ge1 Ge2 Ge5 135.23(3) 7_566 . ?
Ge2 Ge2 Ge7 136.76(4) 7_566 . ?
Ge4 Ge2 Ge7 78.38(3) . . ?
Ge8 Ge2 Ge7 40.70(2) . . ?
Ge1 Ge2 Ge7 41.40(2) . . ?
Ge3 Ge2 Ge7 69.11(2) . . ?
Ge9 Ge2 Ge7 39.81(2) . . ?
Ge3 Ge2 Ge7 137.93(3) 7_566 . ?
Ge1 Ge2 Ge7 177.46(3) 7_566 . ?
Ge5 Ge2 Ge7 42.403(18) . . ?
Ge2 Ge2 Ge6 110.05(4) 7_566 . ?
Ge4 Ge2 Ge6 75.41(3) . . ?
Ge8 Ge2 Ge6 75.29(3) . . ?
Ge1 Ge2 Ge6 35.95(2) . . ?
Ge3 Ge2 Ge6 35.72(2) . . ?
Ge9 Ge2 Ge6 64.65(2) . . ?
Ge3 Ge2 Ge6 143.28(2) 7_566 . ?
Ge1 Ge2 Ge6 141.66(3) 7_566 . ?
Ge5 Ge2 Ge6 36.271(19) . . ?
Ge7 Ge2 Ge6 36.255(19) . . ?
Ge2 Ge2 C203 93.58(12) 7_566 1_554 ?
Ge4 Ge2 C203 85.91(11) . 1_554 ?
Ge8 Ge2 C203 93.30(12) . 1_554 ?
Ge1 Ge2 C203 150.43(11) . 1_554 ?
Ge3 Ge2 C203 141.56(11) . 1_554 ?
Ge9 Ge2 C203 91.52(11) . 1_554 ?
Ge3 Ge2 C203 59.48(11) 7_566 1_554 ?
Ge1 Ge2 C203 56.13(11) 7_566 1_554 ?
Ge5 Ge2 C203 121.10(11) . 1_554 ?
Ge7 Ge2 C203 125.23(12) . 1_554 ?
Ge6 Ge2 C203 155.73(11) . 1_554 ?
Ge6 Ge3 Ge4 113.21(4) . . ?
Ge6 Ge3 Ge2 107.87(4) . . ?
Ge4 Ge3 Ge2 58.58(3) . . ?
Ge6 Ge3 Ge5 58.22(3) . . ?
Ge4 Ge3 Ge5 60.20(3) . . ?
Ge2 Ge3 Ge5 97.96(4) . . ?
Ge6 Ge3 Ge1 56.73(3) . . ?
Ge4 Ge3 Ge1 101.77(3) . . ?
Ge2 Ge3 Ge1 56.99(2) . . ?
Ge5 Ge3 Ge1 90.46(3) . . ?
Ge6 Ge3 C118 83.09(12) . 4_556 ?
Ge4 Ge3 C118 107.97(11) . 4_556 ?
Ge2 Ge3 C118 164.93(12) . 4_556 ?
Ge5 Ge3 C118 78.76(12) . 4_556 ?
Ge1 Ge3 C118 137.13(12) . 4_556 ?
Ge6 Ge3 Ge2 123.78(3) . 7_566 ?
Ge4 Ge3 Ge2 90.15(3) . 7_566 ?
Ge2 Ge3 Ge2 42.40(3) . 7_566 ?
Ge5 Ge3 Ge2 140.36(4) . 7_566 ?
Ge1 Ge3 Ge2 69.11(2) . 7_566 ?
C118 Ge3 Ge2 139.01(12) 4_556 7_566 ?
Ge6 Ge3 Ge9 75.71(3) . . ?
Ge4 Ge3 Ge9 40.77(2) . . ?
Ge2 Ge3 Ge9 55.93(3) . . ?
Ge5 Ge3 Ge9 42.05(3) . . ?
Ge1 Ge3 Ge9 67.92(2) . . ?
C118 Ge3 Ge9 119.61(12) 4_556 . ?
Ge2 Ge3 Ge9 98.32(2) 7_566 . ?
Ge6 Ge3 Ge7 40.00(3) . . ?
Ge4 Ge3 Ge7 79.35(3) . . ?
Ge2 Ge3 Ge7 72.31(3) . . ?
Ge5 Ge3 Ge7 47.50(2) . . ?
Ge1 Ge3 Ge7 42.96(2) . . ?
C118 Ge3 Ge7 113.88(12) 4_556 . ?
Ge2 Ge3 Ge7 105.31(2) 7_566 . ?
Ge9 Ge3 Ge7 38.651(18) . . ?
Ge6 Ge3 C113 160.18(11) . 7_566 ?
Ge4 Ge3 C113 67.22(11) . 7_566 ?
Ge2 Ge3 C113 89.43(10) . 7_566 ?
Ge5 Ge3 C113 110.93(11) . 7_566 ?
Ge1 Ge3 C113 143.03(11) . 7_566 ?
C118 Ge3 C113 78.23(16) 4_556 7_566 ?
Ge2 Ge3 C113 75.56(11) 7_566 7_566 ?
Ge9 Ge3 C113 107.94(11) . 7_566 ?
Ge7 Ge3 C113 146.57(11) . 7_566 ?
Ge6 Ge3 C203 77.59(12) . 7_567 ?
Ge4 Ge3 C203 156.11(11) . 7_567 ?
Ge2 Ge3 C203 98.27(11) . 7_567 ?
Ge5 Ge3 C203 135.70(12) . 7_567 ?
Ge1 Ge3 C203 65.32(12) . 7_567 ?
C118 Ge3 C203 94.14(15) 4_556 7_567 ?
Ge2 Ge3 C203 66.74(11) 7_566 7_567 ?
Ge9 Ge3 C203 133.20(12) . 7_567 ?
Ge7 Ge3 C203 100.23(12) . 7_567 ?
C113 Ge3 C203 110.16(16) 7_566 7_567 ?
Ge6 Ge3 C201 67.76(11) . 7_567 ?
Ge4 Ge3 C201 169.27(10) . 7_567 ?
Ge2 Ge3 C201 131.95(10) . 7_567 ?
Ge5 Ge3 C201 115.31(11) . 7_567 ?
Ge1 Ge3 C201 87.70(10) . 7_567 ?
C118 Ge3 C201 61.31(14) 4_556 7_567 ?
Ge2 Ge3 C201 98.02(10) 7_566 7_567 ?
Ge9 Ge3 C201 143.17(11) . 7_567 ?
Ge7 Ge3 C201 104.95(11) . 7_567 ?
C113 Ge3 C201 108.02(15) 7_566 7_567 ?
C203 Ge3 C201 33.85(14) 7_567 7_567 ?
Ge9 Ge4 Ge2 78.28(3) . . ?
Ge9 Ge4 Ge3 96.40(3) . . ?
Ge2 Ge4 Ge3 60.83(3) . . ?
Ge9 Ge4 Ge5 59.42(4) . . ?
Ge2 Ge4 Ge5 100.11(3) . . ?
Ge3 Ge4 Ge5 61.16(3) . . ?
Ge9 Ge4 C113 169.49(12) . 7_566 ?
Ge2 Ge4 C113 93.80(11) . 7_566 ?
Ge3 Ge4 C113 73.55(11) . 7_566 ?
Ge5 Ge4 C113 116.14(12) . 7_566 ?
Ge9 Ge4 C212 102.93(14) . 6_575 ?
Ge2 Ge4 C212 173.33(13) . 6_575 ?
Ge3 Ge4 C212 125.15(13) . 6_575 ?
Ge5 Ge4 C212 86.03(13) . 6_575 ?
C113 Ge4 C212 85.74(18) 7_566 6_575 ?
Ge9 Ge4 C1 26.86(16) . . ?
Ge2 Ge4 C1 104.65(17) . . ?
Ge3 Ge4 C1 113.8(2) . . ?
Ge5 Ge4 C1 59.4(3) . . ?
C113 Ge4 C1 161.5(2) 7_566 . ?
C212 Ge4 C1 76.1(2) 6_575 . ?
Ge9 Ge4 Ge8 38.15(3) . . ?
Ge2 Ge4 Ge8 40.20(2) . . ?
Ge3 Ge4 Ge8 78.04(3) . . ?
Ge5 Ge4 Ge8 78.53(3) . . ?
C113 Ge4 Ge8 133.86(11) 7_566 . ?
C212 Ge4 Ge8 140.31(14) 6_575 . ?
C1 Ge4 Ge8 64.48(17) . . ?
Ge9 Ge4 C13 44.11(17) . . ?
Ge2 Ge4 C13 117.9(2) . . ?
Ge3 Ge4 C13 131.4(2) . . ?
Ge5 Ge4 C13 72.6(3) . . ?
C113 Ge4 C13 145.9(2) 7_566 . ?
C212 Ge4 C13 61.2(2) 6_575 . ?
C1 Ge4 C13 19.1(3) . . ?
Ge8 Ge4 C13 79.23(19) . . ?
Ge9 Ge4 C11 22.92(13) . . ?
Ge2 Ge4 C11 97.70(17) . . ?
Ge3 Ge4 C11 116.83(13) . . ?
Ge5 Ge4 C11 66.97(16) . . ?
C113 Ge4 C11 167.36(18) 7_566 . ?
C212 Ge4 C11 82.2(2) 6_575 . ?
C1 Ge4 C11 9.8(3) . . ?
Ge8 Ge4 C11 58.09(16) . . ?
C13 Ge4 C11 21.51(14) . . ?
Ge9 Ge4 C111 154.46(11) . 7_566 ?
Ge2 Ge4 C111 103.28(11) . 7_566 ?
Ge3 Ge4 C111 106.66(11) . 7_566 ?
Ge5 Ge4 C111 142.54(11) . 7_566 ?
C113 Ge4 C111 34.03(15) 7_566 7_566 ?
C212 Ge4 C111 72.75(17) 6_575 7_566 ?
C1 Ge4 C111 138.3(2) . 7_566 ?
Ge8 Ge4 C111 136.49(11) . 7_566 ?
C13 Ge4 C111 119.3(2) . 7_566 ?
C11 Ge4 C111 136.50(17) . 7_566 ?
Ge9 Ge4 C3 45.2(3) . . ?
Ge2 Ge4 C3 123.2(3) . . ?
Ge3 Ge4 C3 112.3(3) . . ?
Ge5 Ge4 C3 51.5(3) . . ?
C113 Ge4 C3 141.2(3) 7_566 . ?
C212 Ge4 C3 59.0(3) 6_575 . ?
C1 Ge4 C3 20.83(17) . . ?
Ge8 Ge4 C3 83.3(3) . . ?
C13 Ge4 C3 22.3(4) . . ?
C11 Ge4 C3 30.2(2) . . ?
C111 Ge4 C3 129.5(3) 7_566 . ?
Ge6 Ge5 Ge9 104.36(4) . . ?
Ge6 Ge5 Ge4 112.37(4) . . ?
Ge9 Ge5 Ge4 57.48(3) . . ?
Ge6 Ge5 Ge3 58.85(3) . . ?
Ge9 Ge5 Ge3 93.50(3) . . ?
Ge4 Ge5 Ge3 58.64(3) . . ?
Ge6 Ge5 Ge7 55.57(3) . . ?
Ge9 Ge5 Ge7 55.68(3) . . ?
Ge4 Ge5 Ge7 101.31(4) . . ?
Ge3 Ge5 Ge7 89.41(3) . . ?
Ge6 Ge5 C3 142.0(4) . . ?
Ge9 Ge5 C3 60.6(3) . . ?
Ge4 Ge5 C3 89.5(4) . . ?
Ge3 Ge5 C3 147.4(3) . . ?
Ge7 Ge5 C3 90.9(3) . . ?
Ge6 Ge5 C1 126.1(2) . . ?
Ge9 Ge5 C1 35.6(2) . . ?
Ge4 Ge5 C1 78.5(2) . . ?
Ge3 Ge5 C1 128.1(2) . . ?
Ge7 Ge5 C1 70.6(2) . . ?
C3 Ge5 C1 25.78(17) . . ?
Ge6 Ge5 C205 80.77(12) . 4_556 ?
Ge9 Ge5 C205 108.32(13) . 4_556 ?
Ge4 Ge5 C205 161.90(13) . 4_556 ?
Ge3 Ge5 C205 138.00(12) . 4_556 ?
Ge7 Ge5 C205 75.32(12) . 4_556 ?
C3 Ge5 C205 72.9(4) . 4_556 ?
C1 Ge5 C205 83.7(3) . 4_556 ?
Ge6 Ge5 C11 121.00(16) . . ?
Ge9 Ge5 C11 27.57(16) . . ?
Ge4 Ge5 C11 74.08(15) . . ?
Ge3 Ge5 C11 120.62(16) . . ?
Ge7 Ge5 C11 65.56(16) . . ?
C3 Ge5 C11 33.8(3) . . ?
C1 Ge5 C11 8.1(2) . . ?
C205 Ge5 C11 88.57(19) 4_556 . ?
Ge6 Ge5 Ge1 40.55(2) . . ?
Ge9 Ge5 Ge1 68.25(3) . . ?
Ge4 Ge5 Ge1 77.55(3) . . ?
Ge3 Ge5 Ge1 46.48(2) . . ?
Ge7 Ge5 Ge1 42.93(2) . . ?
C3 Ge5 Ge1 125.6(3) . . ?
C1 Ge5 Ge1 100.19(19) . . ?
C205 Ge5 Ge1 108.96(11) 4_556 . ?
C11 Ge5 Ge1 92.51(17) . . ?
Ge6 Ge5 Ge2 76.15(3) . . ?
Ge9 Ge5 Ge2 53.08(3) . . ?
Ge4 Ge5 Ge2 39.06(2) . . ?
Ge3 Ge5 Ge2 40.44(2) . . ?
Ge7 Ge5 Ge2 68.84(2) . . ?
C3 Ge5 Ge2 110.5(3) . . ?
C1 Ge5 Ge2 88.0(2) . . ?
C205 Ge5 Ge2 143.96(12) 4_556 . ?
C11 Ge5 Ge2 80.25(16) . . ?
Ge1 Ge5 Ge2 38.526(16) . . ?
Ge6 Ge5 C13 142.6(2) . . ?
Ge9 Ge5 C13 42.8(2) . . ?
Ge4 Ge5 C13 69.3(2) . . ?
Ge3 Ge5 C13 125.9(2) . . ?
Ge7 Ge5 C13 87.05(19) . . ?
C3 Ge5 C13 21.8(4) . . ?
C1 Ge5 C13 17.2(3) . . ?
C205 Ge5 C13 92.7(3) 4_556 . ?
C11 Ge5 C13 21.56(16) . . ?
Ge1 Ge5 C13 111.0(2) . . ?
Ge2 Ge5 C13 89.2(2) . . ?
Ge7 Ge6 Ge5 68.85(4) . . ?
Ge7 Ge6 Ge3 99.66(4) . . ?
Ge5 Ge6 Ge3 62.93(3) . . ?
Ge7 Ge6 Ge1 62.62(3) . . ?
Ge5 Ge6 Ge1 99.43(4) . . ?
Ge3 Ge6 Ge1 66.91(3) . . ?
Ge7 Ge6 C201 157.00(10) . 7_567 ?
Ge5 Ge6 C201 124.65(10) . 7_567 ?
Ge3 Ge6 C201 75.10(11) . 7_567 ?
Ge1 Ge6 C201 95.25(11) . 7_567 ?
Ge7 Ge6 C204 83.51(13) . . ?
Ge5 Ge6 C204 106.88(11) . . ?
Ge3 Ge6 C204 166.57(11) . . ?
Ge1 Ge6 C204 125.34(12) . . ?
C201 Ge6 C204 106.86(16) 7_567 . ?
Ge7 Ge6 C103 91.63(11) . 6_566 ?
Ge5 Ge6 C103 160.31(12) . 6_566 ?
Ge3 Ge6 C103 125.86(11) . 6_566 ?
Ge1 Ge6 C103 72.45(11) . 6_566 ?
C201 Ge6 C103 74.62(14) 7_567 6_566 ?
C204 Ge6 C103 66.73(15) . 6_566 ?
Ge7 Ge6 Ge9 37.88(2) . . ?
Ge5 Ge6 Ge9 37.86(3) . . ?
Ge3 Ge6 Ge9 66.20(3) . . ?
Ge1 Ge6 Ge9 65.92(3) . . ?
C201 Ge6 Ge9 141.02(11) 7_567 . ?
C204 Ge6 Ge9 111.85(13) . . ?
C103 Ge6 Ge9 125.21(11) 6_566 . ?
Ge7 Ge6 C110 130.75(11) . 4_556 ?
Ge5 Ge6 C110 83.05(10) . 4_556 ?
Ge3 Ge6 C110 102.30(10) . 4_556 ?
Ge1 Ge6 C110 165.50(11) . 4_556 ?
C201 Ge6 C110 71.97(15) 7_567 4_556 ?
C204 Ge6 C110 66.57(15) . 4_556 ?
C103 Ge6 C110 109.40(15) 6_566 4_556 ?
Ge9 Ge6 C110 119.88(10) . 4_556 ?
Ge7 Ge6 Ge2 67.64(2) . . ?
Ge5 Ge6 Ge2 67.58(3) . . ?
Ge3 Ge6 Ge2 36.41(2) . . ?
Ge1 Ge6 Ge2 36.40(2) . . ?
C201 Ge6 Ge2 98.79(11) 7_567 . ?
C204 Ge6 Ge2 150.82(13) . . ?
C103 Ge6 Ge2 108.30(11) 6_566 . ?
Ge9 Ge6 Ge2 45.632(18) . . ?
C110 Ge6 Ge2 136.76(10) 4_556 . ?
Ge7 Ge6 C203 124.01(10) . 7_567 ?
Ge5 Ge6 C203 128.98(11) . 7_567 ?
Ge3 Ge6 C203 66.14(11) . 7_567 ?
Ge1 Ge6 C203 62.14(10) . 7_567 ?
C201 Ge6 C203 33.23(14) 7_567 7_567 ?
C204 Ge6 C203 122.80(15) . 7_567 ?
C103 Ge6 C203 63.85(15) 6_566 7_567 ?
Ge9 Ge6 C203 119.27(10) . 7_567 ?
C110 Ge6 C203 105.18(15) 4_556 7_567 ?
Ge2 Ge6 C203 73.73(10) . 7_567 ?
Ge7 Ge6 C118 138.47(10) . 4_556 ?
Ge5 Ge6 C118 69.63(10) . 4_556 ?
Ge3 Ge6 C118 59.94(9) . 4_556 ?
Ge1 Ge6 C118 124.75(10) . 4_556 ?
C201 Ge6 C118 58.38(14) 7_567 4_556 ?
C204 Ge6 C118 109.26(15) . 4_556 ?
C103 Ge6 C118 129.87(15) 6_566 4_556 ?
Ge9 Ge6 C118 103.24(10) . 4_556 ?
C110 Ge6 C118 42.69(14) 4_556 4_556 ?
Ge2 Ge6 C118 95.85(9) . 4_556 ?
C203 Ge6 C118 82.96(14) 7_567 4_556 ?
Ge6 Ge7 Ge9 104.34(4) . . ?
Ge6 Ge7 Ge8 112.87(4) . . ?
Ge9 Ge7 Ge8 57.56(3) . . ?
Ge6 Ge7 Ge1 59.22(3) . . ?
Ge9 Ge7 Ge1 93.33(3) . . ?
Ge8 Ge7 Ge1 58.70(3) . . ?
Ge6 Ge7 Ge5 55.58(3) . . ?
Ge9 Ge7 Ge5 55.64(3) . . ?
Ge8 Ge7 Ge5 101.64(3) . . ?
Ge1 Ge7 Ge5 89.59(3) . . ?
Ge6 Ge7 C4 132.42(19) . . ?
Ge9 Ge7 C4 53.24(13) . . ?
Ge8 Ge7 C4 90.43(16) . . ?
Ge1 Ge7 C4 144.86(13) . . ?
Ge5 Ge7 C4 80.10(18) . . ?
Ge6 Ge7 C1 116.8(2) . . ?
Ge9 Ge7 C1 31.48(18) . . ?
Ge8 Ge7 C1 81.1(2) . . ?
Ge1 Ge7 C1 124.77(17) . . ?
Ge5 Ge7 C1 61.3(2) . . ?
C4 Ge7 C1 23.71(14) . . ?
Ge6 Ge7 C11 125.50(18) . . ?
Ge9 Ge7 C11 29.94(12) . . ?
Ge8 Ge7 C11 72.33(19) . . ?
Ge1 Ge7 C11 121.56(14) . . ?
Ge5 Ge7 C11 70.05(18) . . ?
C4 Ge7 C11 23.68(13) . . ?
C1 Ge7 C11 10.8(3) . . ?
Ge6 Ge7 C117 84.65(12) . 6_566 ?
Ge9 Ge7 C117 157.46(12) . 6_566 ?
Ge8 Ge7 C117 99.94(12) . 6_566 ?
Ge1 Ge7 C117 73.30(12) . 6_566 ?
Ge5 Ge7 C117 139.66(12) . 6_566 ?
C4 Ge7 C117 133.38(19) . 6_566 ?
C1 Ge7 C117 156.5(2) . 6_566 ?
C11 Ge7 C117 149.7(2) . 6_566 ?
Ge6 Ge7 Ge3 40.33(2) . . ?
Ge9 Ge7 Ge3 68.50(3) . . ?
Ge8 Ge7 Ge3 78.16(3) . . ?
Ge1 Ge7 Ge3 46.51(2) . . ?
Ge5 Ge7 Ge3 43.09(2) . . ?
C4 Ge7 Ge3 115.85(15) . . ?
C1 Ge7 Ge3 92.50(17) . . ?
C11 Ge7 Ge3 96.50(13) . . ?
C117 Ge7 Ge3 110.75(12) 6_566 . ?
Ge6 Ge7 Ge2 76.10(3) . . ?
Ge9 Ge7 Ge2 53.03(2) . . ?
Ge8 Ge7 Ge2 39.63(2) . . ?
Ge1 Ge7 Ge2 40.30(2) . . ?
Ge5 Ge7 Ge2 68.76(2) . . ?
C4 Ge7 Ge2 105.37(13) . . ?
C1 Ge7 Ge2 84.50(17) . . ?
C11 Ge7 Ge2 81.71(13) . . ?
C117 Ge7 Ge2 111.41(12) 6_566 . ?
Ge3 Ge7 Ge2 38.582(16) . . ?
Ge6 Ge7 C207 79.09(13) . . ?
Ge9 Ge7 C207 130.79(12) . . ?
Ge8 Ge7 C207 164.66(13) . . ?
Ge1 Ge7 C207 126.53(13) . . ?
Ge5 Ge7 C207 93.05(12) . . ?
C4 Ge7 C207 87.76(19) . . ?
C1 Ge7 C207 102.5(2) . . ?
C11 Ge7 C207 109.3(2) . . ?
C117 Ge7 C207 70.77(16) 6_566 . ?
Ge3 Ge7 C207 116.23(13) . . ?
Ge2 Ge7 C207 154.70(13) . . ?
Ge9 Ge8 Ge2 77.76(3) . . ?
Ge9 Ge8 Ge1 96.24(4) . . ?
Ge2 Ge8 Ge1 60.43(3) . . ?
Ge9 Ge8 Ge7 59.58(3) . . ?
Ge2 Ge8 Ge7 99.67(4) . . ?
Ge1 Ge8 Ge7 61.17(3) . . ?
Ge9 Ge8 C311 108.8(3) . . ?
Ge2 Ge8 C311 125.6(3) . . ?
Ge1 Ge8 C311 154.9(3) . . ?
Ge7 Ge8 C311 131.1(3) . . ?
Ge9 Ge8 C109 164.76(12) . . ?
Ge2 Ge8 C109 104.22(12) . . ?
Ge1 Ge8 C109 97.80(12) . . ?
Ge7 Ge8 C109 133.49(12) . . ?
C311 Ge8 C109 57.5(3) . . ?
Ge9 Ge8 C11 26.90(16) . . ?
Ge2 Ge8 C11 101.47(14) . . ?
Ge1 Ge8 C11 119.30(18) . . ?
Ge7 Ge8 C11 67.25(17) . . ?
C311 Ge8 C11 84.7(3) . . ?
C109 Ge8 C11 142.0(2) . . ?
Ge9 Ge8 Ge4 38.17(3) . . ?
Ge2 Ge8 Ge4 39.66(2) . . ?
Ge1 Ge8 Ge4 77.61(3) . . ?
Ge7 Ge8 Ge4 78.53(3) . . ?
C311 Ge8 Ge4 123.6(3) . . ?
C109 Ge8 Ge4 140.94(12) . . ?
C11 Ge8 Ge4 62.43(15) . . ?
Ge9 Ge8 C113 167.10(11) . . ?
Ge2 Ge8 C113 89.36(11) . . ?
Ge1 Ge8 C113 76.40(11) . . ?
Ge7 Ge8 C113 123.05(11) . . ?
C311 Ge8 C113 79.3(3) . . ?
C109 Ge8 C113 21.93(15) . . ?
C11 Ge8 C113 163.9(2) . . ?
Ge4 Ge8 C113 128.99(11) . . ?
Ge9 Ge8 N31 99.23(17) . 6_565 ?
Ge2 Ge8 N31 103.83(17) . 6_565 ?
Ge1 Ge8 N31 154.88(17) . 6_565 ?
Ge7 Ge8 N31 143.92(17) . 6_565 ?
C311 Ge8 N31 22.8(3) . 6_565 ?
C109 Ge8 N31 65.6(2) . 6_565 ?
C11 Ge8 N31 81.4(2) . 6_565 ?
Ge4 Ge8 N31 103.04(17) . 6_565 ?
C113 Ge8 N31 84.5(2) . 6_565 ?
Ge9 Ge8 C62 117.6(4) . . ?
Ge2 Ge8 C62 164.4(4) . . ?
Ge1 Ge8 C62 112.2(4) . . ?
Ge7 Ge8 C62 87.0(4) . . ?
C311 Ge8 C62 54.7(5) . . ?
C109 Ge8 C62 61.8(4) . . ?
C11 Ge8 C62 94.1(5) . . ?
Ge4 Ge8 C62 155.8(4) . . ?
C113 Ge8 C62 75.2(4) . . ?
N31 Ge8 C62 77.6(5) 6_565 . ?
Ge9 Ge8 C12 46.5(2) . . ?
Ge2 Ge8 C12 110.7(2) . . ?
Ge1 Ge8 C12 141.1(2) . . ?
Ge7 Ge8 C12 85.8(2) . . ?
C311 Ge8 C12 63.1(3) . . ?
C109 Ge8 C12 120.6(2) . . ?
C11 Ge8 C12 21.79(15) . . ?
Ge4 Ge8 C12 76.0(2) . . ?
C113 Ge8 C12 142.4(2) . . ?
N31 Ge8 C12 60.4(3) 6_565 . ?
C62 Ge8 C12 83.8(5) . . ?
C1 Ge9 C11 20.3(5) . . ?
C1 Ge9 Ge8 135.7(4) . . ?
C11 Ge9 Ge8 118.6(4) . . ?
C1 Ge9 Ge4 118.5(4) . . ?
C11 Ge9 Ge4 127.9(3) . . ?
Ge8 Ge9 Ge4 103.68(4) . . ?
C1 Ge9 Ge5 96.0(5) . . ?
C11 Ge9 Ge5 116.1(4) . . ?
Ge8 Ge9 Ge5 115.77(4) . . ?
Ge4 Ge9 Ge5 63.10(4) . . ?
C1 Ge9 Ge7 106.3(4) . . ?
C11 Ge9 Ge7 110.4(3) . . ?
Ge8 Ge9 Ge7 62.87(3) . . ?
Ge4 Ge9 Ge7 115.54(4) . . ?
Ge5 Ge9 Ge7 68.69(4) . . ?
C1 Ge9 C2 30.6(5) . . ?
C11 Ge9 C2 20.1(6) . . ?
Ge8 Ge9 C2 123.2(5) . . ?
Ge4 Ge9 C2 110.1(6) . . ?
Ge5 Ge9 C2 120.0(5) . . ?
Ge7 Ge9 C2 130.5(5) . . ?
C1 Ge9 C13 24.9(5) . . ?
C11 Ge9 C13 30.9(3) . . ?
Ge8 Ge9 C13 144.5(4) . . ?
Ge4 Ge9 C13 97.7(3) . . ?
Ge5 Ge9 C13 99.1(4) . . ?
Ge7 Ge9 C13 130.6(3) . . ?
C2 Ge9 C13 21.4(5) . . ?
C1 Ge9 C4 28.1(3) . . ?
C11 Ge9 C4 29.0(3) . . ?
Ge8 Ge9 C4 111.5(2) . . ?
Ge4 Ge9 C4 144.9(2) . . ?
Ge5 Ge9 C4 100.5(2) . . ?
Ge7 Ge9 C4 82.13(19) . . ?
C2 Ge9 C4 48.8(5) . . ?
C13 Ge9 C4 52.2(3) . . ?
C1 Ge9 C12 47.7(5) . . ?
C11 Ge9 C12 27.6(4) . . ?
Ge8 Ge9 C12 96.0(3) . . ?
Ge4 Ge9 C12 128.3(3) . . ?
Ge5 Ge9 C12 143.6(3) . . ?
Ge7 Ge9 C12 116.0(3) . . ?
C2 Ge9 C12 27.8(6) . . ?
C13 Ge9 C12 48.9(5) . . ?
C4 Ge9 C12 48.6(4) . . ?
C1 Ge9 C3 25.7(5) . . ?
C11 Ge9 C3 45.6(5) . . ?
Ge8 Ge9 C3 157.3(4) . . ?
Ge4 Ge9 C3 98.7(4) . . ?
Ge5 Ge9 C3 71.8(3) . . ?
Ge7 Ge9 C3 104.2(4) . . ?
C2 Ge9 C3 49.4(5) . . ?
C13 Ge9 C3 31.7(6) . . ?
C4 Ge9 C3 46.2(4) . . ?
C12 Ge9 C3 72.3(5) . . ?
C1 Ge9 Ge2 166.4(4) . . ?
C11 Ge9 Ge2 154.5(4) . . ?
Ge8 Ge9 Ge2 52.22(3) . . ?
Ge4 Ge9 Ge2 51.54(3) . . ?
Ge5 Ge9 Ge2 87.11(3) . . ?
Ge7 Ge9 Ge2 87.16(3) . . ?
C2 Ge9 Ge2 138.3(4) . . ?
C13 Ge9 Ge2 141.5(3) . . ?
C4 Ge9 Ge2 163.5(2) . . ?
C12 Ge9 Ge2 128.1(3) . . ?
C3 Ge9 Ge2 149.7(4) . . ?
C4 C1 C3 102.5(12) . . ?
C4 C1 C2 104.9(14) . . ?
C3 C1 C2 109.6(14) . . ?
C4 C1 Ge9 113.1(7) . . ?
C3 C1 Ge9 119.1(11) . . ?
C2 C1 Ge9 106.8(11) . . ?
C4 C1 Ge5 113.1(8) . . ?
C3 C1 Ge5 72.9(10) . . ?
C2 C1 Ge5 140.6(11) . . ?
Ge9 C1 Ge5 48.4(3) . . ?
C4 C1 Ge7 76.3(6) . . ?
C3 C1 Ge7 110.4(12) . . ?
C2 C1 Ge7 138.6(12) . . ?
Ge9 C1 Ge7 42.2(3) . . ?
Ge5 C1 Ge7 48.12(16) . . ?
C4 C1 Ge4 145.5(6) . . ?
C3 C1 Ge4 92.2(9) . . ?
C2 C1 Ge4 99.1(10) . . ?
Ge9 C1 Ge4 34.7(2) . . ?
Ge5 C1 Ge4 42.12(10) . . ?
Ge7 C1 Ge4 69.30(13) . . ?
C4 C1 Ge8 92.5(5) . . ?
C3 C1 Ge8 141.1(11) . . ?
C2 C1 Ge8 100.7(11) . . ?
Ge9 C1 Ge8 24.8(2) . . ?
Ge5 C1 Ge8 68.16(11) . . ?
Ge7 C1 Ge8 38.77(7) . . ?
Ge4 C1 Ge8 58.54(7) . . ?
C1 C2 Ge9 42.6(7) . . ?
C1 C3 Ge9 35.2(7) . . ?
C1 C3 Ge5 81.3(10) . . ?
Ge9 C3 Ge5 47.6(3) . . ?
C1 C3 Ge4 67.0(8) . . ?
Ge9 C3 Ge4 36.1(2) . . ?
Ge5 C3 Ge4 39.1(2) . . ?
C13 C11 C4 113.2(11) . . ?
C13 C11 C12 105.1(12) . . ?
C4 C11 C12 106.2(10) . . ?
C13 C11 Ge9 106.1(7) . . ?
C4 C11 Ge9 111.4(6) . . ?
C12 C11 Ge9 114.9(8) . . ?
C13 C11 Ge7 131.5(9) . . ?
C4 C11 Ge7 72.7(4) . . ?
C12 C11 Ge7 119.8(7) . . ?
Ge9 C11 Ge7 39.69(17) . . ?
C13 C11 Ge5 87.2(9) . . ?
C4 C11 Ge5 92.0(6) . . ?
C12 C11 Ge5 151.2(7) . . ?
Ge9 C11 Ge5 36.3(2) . . ?
Ge7 C11 Ge5 44.39(9) . . ?
C13 C11 Ge8 135.7(6) . . ?
C4 C11 Ge8 103.6(6) . . ?
C12 C11 Ge8 86.7(7) . . ?
Ge9 C11 Ge8 34.5(2) . . ?
Ge7 C11 Ge8 40.42(8) . . ?
Ge5 C11 Ge8 67.08(9) . . ?
C13 C11 Ge4 77.7(6) . . ?
C4 C11 Ge4 130.6(6) . . ?
C12 C11 Ge4 117.4(8) . . ?
Ge9 C11 Ge4 29.20(17) . . ?
Ge7 C11 Ge4 66.41(9) . . ?
Ge5 C11 Ge4 38.95(7) . . ?
Ge8 C11 Ge4 59.48(8) . . ?
C11 C12 Ge9 37.5(5) . . ?
C11 C12 Ge8 71.5(6) . . ?
Ge9 C12 Ge8 37.57(18) . . ?
C11 C13 Ge9 43.0(5) . . ?
C11 C13 Ge4 80.8(6) . . ?
Ge9 C13 Ge4 38.24(19) . . ?
C11 C13 Ge5 71.2(8) . . ?
Ge9 C13 Ge5 38.1(3) . . ?
Ge4 C13 Ge5 38.15(16) . . ?
C1 C4 C11 26.9(7) . . ?
C1 C4 Ge9 38.9(4) . . ?
C11 C4 Ge9 39.7(3) . . ?
C1 C4 Ge7 80.0(5) . . ?
C11 C4 Ge7 83.7(4) . . ?
Ge9 C4 Ge7 44.63(13) . . ?
C1 C4 Ge5 47.9(7) . . ?
C11 C4 Ge5 66.9(5) . . ?
Ge9 C4 Ge5 36.64(12) . . ?
Ge7 C4 Ge5 42.42(10) . . ?
O12 K1 O11 132.17(15) . . ?
O12 K1 O13 93.94(14) . . ?
O11 K1 O13 61.13(14) . . ?
O12 K1 O14 60.87(14) . . ?
O11 K1 O14 92.62(14) . . ?
O13 K1 O14 116.34(14) . . ?
O12 K1 O15 101.45(15) . . ?
O11 K1 O15 120.63(15) . . ?
O13 K1 O15 97.46(14) . . ?
O14 K1 O15 141.70(15) . . ?
O12 K1 O16 123.93(15) . . ?
O11 K1 O16 98.01(15) . . ?
O13 K1 O16 137.46(15) . . ?
O14 K1 O16 100.16(15) . . ?
O15 K1 O16 59.69(14) . . ?
O12 K1 N12 61.25(15) . . ?
O11 K1 N12 120.20(16) . . ?
O13 K1 N12 59.87(15) . . ?
O14 K1 N12 121.39(15) . . ?
O15 K1 N12 60.02(15) . . ?
O16 K1 N12 118.92(15) . . ?
O12 K1 N11 119.46(16) . . ?
O11 K1 N11 60.94(16) . . ?
O13 K1 N11 121.52(15) . . ?
O14 K1 N11 59.66(15) . . ?
O15 K1 N11 118.04(16) . . ?
O16 K1 N11 59.09(15) . . ?
N12 K1 N11 178.00(17) . . ?
C103 O11 C117 110.6(5) . . ?
C103 O11 K1 112.6(4) . . ?
C117 O11 K1 117.8(4) . . ?
C111 O12 C113 111.0(5) . . ?
C111 O12 K1 119.5(4) . . ?
C113 O12 K1 113.3(4) . . ?
C102 O13 C110 112.1(5) . . ?
C102 O13 K1 115.7(4) . . ?
C110 O13 K1 118.5(4) . . ?
C108 O14 C109 111.1(5) . . ?
C108 O14 K1 115.3(4) . . ?
C109 O14 K1 114.6(4) . . ?
C105 O15 C116 110.8(5) . . ?
C105 O15 K1 115.4(4) . . ?
C116 O15 K1 118.2(4) . . ?
C104 O16 C101 111.2(6) . . ?
C104 O16 K1 113.5(4) . . ?
C101 O16 K1 118.0(4) . . ?
C106 N11 C112 108.7(6) . . ?
C106 N11 C114 111.1(6) . . ?
C112 N11 C114 109.8(6) . . ?
C106 N11 K1 110.2(4) . . ?
C112 N11 K1 110.8(4) . . ?
C114 N11 K1 106.3(4) . . ?
C115 N12 C118 110.1(5) . . ?
C115 N12 C107 110.3(6) . . ?
C118 N12 C107 108.2(5) . . ?
C115 N12 K1 106.6(4) . . ?
C118 N12 K1 111.0(4) . . ?
C107 N12 K1 110.7(4) . . ?
O16 C101 C112 110.1(6) . . ?
O13 C102 C103 108.7(6) . . ?
O11 C103 C102 110.5(6) . . ?
O11 C103 Ge6 92.0(4) . 6_565 ?
C102 C103 Ge6 94.5(4) . 6_565 ?
O11 C103 Ge1 98.8(4) . 6_565 ?
C102 C103 Ge1 124.7(4) . 6_565 ?
Ge6 C103 Ge1 37.15(6) 6_565 6_565 ?
O16 C104 C105 109.3(6) . . ?
O15 C105 C104 109.4(6) . . ?
N11 C106 C108 113.1(6) . . ?
N12 C107 C110 112.6(6) . . ?
N12 C107 Ge5 104.8(4) . 4_546 ?
C110 C107 Ge5 96.2(4) . 4_546 ?
O14 C108 C106 109.0(6) . . ?
O14 C109 C113 109.2(6) . . ?
O14 C109 Ge8 162.2(5) . . ?
C113 C109 Ge8 85.9(4) . . ?
O13 C110 C107 108.7(5) . . ?
O13 C110 Ge6 147.3(4) . 4_546 ?
C107 C110 Ge6 95.3(4) . 4_546 ?
O12 C111 C115 109.8(6) . . ?
O12 C111 Ge4 99.5(4) . 7_566 ?
C115 C111 Ge4 146.4(5) . 7_566 ?
O12 C111 Ge1 92.3(4) . . ?
C115 C111 Ge1 120.2(5) . . ?
Ge4 C111 Ge1 73.22(12) 7_566 . ?
N11 C112 C101 113.7(7) . . ?
O12 C113 C109 109.5(6) . . ?
O12 C113 Ge4 113.0(4) . 7_566 ?
C109 C113 Ge4 137.3(5) . 7_566 ?
O12 C113 Ge3 152.0(4) . 7_566 ?
C109 C113 Ge3 98.5(4) . 7_566 ?
Ge4 C113 Ge3 39.23(7) 7_566 7_566 ?
O12 C113 Ge8 109.9(4) . . ?
C109 C113 Ge8 72.2(4) . . ?
Ge4 C113 Ge8 96.80(15) 7_566 . ?
Ge3 C113 Ge8 77.65(13) 7_566 . ?
O12 C113 Ge1 90.5(4) . . ?
C109 C113 Ge1 108.4(4) . . ?
Ge4 C113 Ge1 75.72(12) 7_566 . ?
Ge3 C113 Ge1 79.97(13) 7_566 . ?
Ge8 C113 Ge1 37.05(7) . . ?
N11 C114 C117 113.1(6) . . ?
N11 C114 Ge7 175.8(5) . 6_565 ?
C117 C114 Ge7 68.5(4) . 6_565 ?
N12 C115 C111 113.9(6) . . ?
O15 C116 C118 110.3(6) . . ?
O15 C116 Ge3 125.4(5) . 4_546 ?
C118 C116 Ge3 60.0(4) . 4_546 ?
O11 C117 C114 109.0(6) . . ?
O11 C117 Ge7 106.8(4) . 6_565 ?
C114 C117 Ge7 90.5(4) . 6_565 ?
O11 C117 Ge1 100.6(4) . 6_565 ?
C114 C117 Ge1 127.9(4) . 6_565 ?
Ge7 C117 Ge1 39.32(7) 6_565 6_565 ?
N12 C118 C116 113.6(6) . . ?
N12 C118 Ge3 146.8(5) . 4_546 ?
C116 C118 Ge3 99.7(4) . 4_546 ?
N12 C118 Ge5 107.6(4) . 4_546 ?
C116 C118 Ge5 137.8(5) . 4_546 ?
Ge3 C118 Ge5 39.53(8) 4_546 4_546 ?
N12 C118 Ge6 116.5(4) . 4_546 ?
C116 C118 Ge6 123.0(5) . 4_546 ?
Ge3 C118 Ge6 36.96(7) 4_546 4_546 ?
Ge5 C118 Ge6 35.51(7) 4_546 4_546 ?
O22 K2 O23 101.38(15) . . ?
O22 K2 O261 85.5(3) . . ?
O23 K2 O261 104.7(3) . . ?
O22 K2 O21 60.84(14) . . ?
O23 K2 O21 140.86(17) . . ?
O261 K2 O21 107.9(4) . . ?
O22 K2 O251 122.9(3) . . ?
O23 K2 O251 129.6(3) . . ?
O261 K2 O251 60.9(3) . . ?
O21 K2 O251 85.9(3) . . ?
O22 K2 O24 126.78(16) . 4_556 ?
O23 K2 O24 61.04(14) . 4_556 ?
O261 K2 O24 145.4(4) . 4_556 ?
O21 K2 O24 100.02(15) . 4_556 ?
O251 K2 O24 102.2(3) . 4_556 ?
O22 K2 O25 140.0(3) . . ?
O23 K2 O25 111.3(3) . . ?
O261 K2 O25 64.8(4) . . ?
O21 K2 O25 101.9(3) . . ?
O251 K2 O25 18.7(3) . . ?
O24 K2 O25 90.0(3) 4_556 . ?
O22 K2 O26 99.3(3) . . ?
O23 K2 O26 89.3(3) . . ?
O261 K2 O26 18.9(3) . . ?
O21 K2 O26 126.1(3) . . ?
O251 K2 O26 62.9(3) . . ?
O24 K2 O26 127.6(3) 4_556 . ?
O25 K2 O26 60.0(3) . . ?
O22 K2 N22 60.65(16) . . ?
O23 K2 N22 59.74(16) . . ?
O261 K2 N22 60.7(3) . . ?
O21 K2 N22 121.01(16) . . ?
O251 K2 N22 120.7(3) . . ?
O24 K2 N22 120.26(17) 4_556 . ?
O25 K2 N22 117.9(3) . . ?
O26 K2 N22 58.7(3) . . ?
O22 K2 N21 120.14(16) . . ?
O23 K2 N21 119.89(15) . . ?
O261 K2 N21 119.0(3) . . ?
O21 K2 N21 59.76(15) . . ?
O251 K2 N21 58.9(2) . . ?
O24 K2 N21 59.49(15) 4_556 . ?
O25 K2 N21 61.5(3) . . ?
O26 K2 N21 120.7(3) . . ?
N22 K2 N21 179.20(18) . . ?
C202 O21 C204 111.9(6) . . ?
C202 O21 K2 114.4(4) . . ?
C204 O21 K2 115.7(4) . . ?
C201 O22 C203 111.7(5) . . ?
C201 O22 K2 114.0(4) . . ?
C203 O22 K2 119.1(4) . . ?
C212 O23 C206 110.5(6) . . ?
C212 O23 K2 113.9(4) . . ?
C206 O23 K2 116.7(4) . . ?
C209 O24 C210 112.0(5) . . ?
C209 O24 K2 112.6(4) . 4_546 ?
C210 O24 K2 119.0(4) . 4_546 ?
C213 N21 C205 110.3(6) . 4_556 ?
C213 N21 C207 110.7(7) . . ?
C205 N21 C207 109.4(6) 4_556 . ?
C213 N21 K2 108.0(4) . . ?
C205 N21 K2 108.9(4) 4_556 . ?
C207 N21 K2 109.6(4) . . ?
C214 N22 C211 109.8(6) . . ?
C214 N22 C208 109.5(6) . . ?
C211 N22 C208 109.7(6) . . ?
C214 N22 K2 110.7(5) . . ?
C211 N22 K2 109.7(4) . . ?
C208 N22 K2 107.4(4) . . ?
O22 C201 C202 109.4(5) . . ?
O22 C201 Ge6 91.9(4) . 7_567 ?
C202 C201 Ge6 98.9(5) . 7_567 ?
O22 C201 Ge3 98.5(4) . 7_567 ?
C202 C201 Ge3 129.2(5) . 7_567 ?
Ge6 C201 Ge3 37.14(7) 7_567 7_567 ?
O21 C202 C201 109.6(6) . . ?
O22 C203 C208 109.7(6) . . ?
O22 C203 Ge1 112.6(5) . 7_567 ?
C208 C203 Ge1 88.1(4) . 7_567 ?
O22 C203 Ge3 104.3(4) . 7_567 ?
C208 C203 Ge3 128.6(5) . 7_567 ?
Ge1 C203 Ge3 42.80(9) 7_567 7_567 ?
O22 C203 Ge2 157.7(5) . 1_556 ?
C208 C203 Ge2 90.0(4) . 1_556 ?
Ge1 C203 Ge2 55.99(10) 7_567 1_556 ?
Ge3 C203 Ge2 53.78(9) 7_567 1_556 ?
O22 C203 Ge6 79.8(4) . 7_567 ?
C208 C203 Ge6 115.7(5) . 7_567 ?
Ge1 C203 Ge6 36.93(8) 7_567 7_567 ?
Ge3 C203 Ge6 36.28(7) 7_567 7_567 ?
Ge2 C203 Ge6 82.22(14) 1_556 7_567 ?
O21 C204 C207 109.9(7) . . ?
O21 C204 Ge6 148.1(6) . . ?
C207 C204 Ge6 95.5(5) . . ?
N21 C205 C210 115.2(6) 4_546 . ?
N21 C205 Ge5 144.8(5) 4_546 4_546 ?
C210 C205 Ge5 99.5(5) . 4_546 ?
N21 C205 Ge7 104.5(4) 4_546 4_546 ?
C210 C205 Ge7 140.1(5) . 4_546 ?
Ge5 C205 Ge7 42.08(7) 4_546 4_546 ?
O23 C206 C211 109.8(7) . . ?
N21 C207 C204 113.7(6) . . ?
N21 C207 Ge7 107.8(5) . . ?
C204 C207 Ge7 95.8(5) . . ?
C203 C208 N22 113.8(6) . . ?
C203 C208 Ge1 70.5(4) . 7_567 ?
N22 C208 Ge1 175.0(5) . 7_567 ?
C203 C208 Ge4 103.3(4) . 1_556 ?
N22 C208 Ge4 107.6(4) . 1_556 ?
Ge1 C208 Ge4 73.05(12) 7_567 1_556 ?
O24 C209 C212 109.4(6) . 4_546 ?
O24 C210 C205 109.2(6) . . ?
C206 C211 N22 114.3(6) . . ?
O23 C212 C209 108.9(7) . 4_556 ?
O23 C212 Ge4 124.4(4) . 6_576 ?
C209 C212 Ge4 102.2(4) 4_556 6_576 ?
N21 C213 C215 118.7(11) . . ?
N21 C213 C225 106.5(10) . . ?
C215 C213 C225 27.4(8) . . ?
C226 C214 N22 117.2(12) . . ?
C226 C214 C216 26.4(11) . . ?
N22 C214 C216 109.4(10) . . ?
O25 C215 C213 111.9(16) . . ?
O26 C216 C214 105.7(14) . . ?
O25 C217 C218 108.4(15) . . ?
O26 C218 C217 110.3(16) . . ?
C215 O25 C217 110.3(16) . . ?
C215 O25 K2 113.8(12) . . ?
C217 O25 K2 115.8(9) . . ?
C216 O26 C218 111.1(14) . . ?
C216 O26 K2 119.0(11) . . ?
C218 O26 K2 109.7(9) . . ?
O251 C225 C213 106.5(14) . . ?
C214 C226 O261 113.7(16) . . ?
O251 C227 C228 107.1(15) . . ?
O261 C228 C227 109.3(15) . . ?
C225 O251 C227 109.6(14) . . ?
C225 O251 K2 118.8(10) . . ?
C227 O251 K2 109.5(9) . . ?
C228 O261 C226 113.2(16) . . ?
C228 O261 K2 115.2(9) . . ?
C226 O261 K2 112.5(13) . . ?
C42 C41 C41 89(4) 6_566 2_556 ?
C42 C41 C42 61(5) 6_566 5_566 ?
C41 C41 C42 37.7(19) 2_556 5_566 ?
C42 C41 N41 58(4) 6_566 5_566 ?
C41 C41 N41 111(3) 2_556 5_566 ?
C42 C41 N41 109(3) 5_566 5_566 ?
C41 C42 C42 82(4) 6_565 2 ?
C41 C42 N41 88(4) 6_565 2 ?
C42 C42 N41 141(5) 2 2 ?
C41 C42 C41 53(4) 6_565 5_566 ?
C42 C42 C41 37.2(19) 2 5_566 ?
N41 C42 C41 109(3) 2 5_566 ?
C42 N41 C41 34(2) 2 5_566 ?
N55 N51 C55 0.0(14) 6_566 6_566 ?
N55 C52 C55 0(2) 6_566 6_566 ?
N55 C52 C55 133(3) 6_566 5_566 ?
C55 C52 C55 133(3) 6_566 5_566 ?
N55 C52 N55 133(3) 6_566 5_566 ?
C55 C52 N55 133(3) 6_566 5_566 ?
C55 C52 N55 0.0(16) 5_566 5_566 ?
C52 C55 N51 76.6(12) 5_566 6_565 ?
C52 C55 Ge7 138.2(15) 5_566 6_565 ?
N51 C55 Ge7 96.9(11) 6_565 6_565 ?
C312 N31 C311 43.1(14) 6_566 6_566 ?
C312 N31 Ge8 105.3(14) 6_566 6_566 ?
C311 N31 Ge8 68.6(8) 6_566 6_566 ?
C312 C311 N31 54.2(18) . 6_565 ?
C312 C311 C32 56.4(19) . . ?
N31 C311 C32 86.9(15) 6_565 . ?
C312 C311 Ge8 131(2) . . ?
N31 C311 Ge8 88.6(9) 6_565 . ?
C32 C311 Ge8 96.5(14) . . ?
C311 C312 N31 83(2) . 6_565 ?
C311 C312 C32 83(3) . . ?
N31 C312 C32 112(3) 6_565 . ?
C312 C32 C311 41.0(15) . . ?
C312 C32 N32 118(2) . 2_556 ?
C311 C32 N32 106.2(19) . 2_556 ?
C312 C32 Ge8 92.9(19) . . ?
C311 C32 Ge8 61.1(12) . . ?
N32 C32 Ge8 115.1(13) 2_556 . ?
N61 C61 C62 119(2) . 5_566 ?
N62 C62 C61 72.5(18) 6_566 5_566 ?
N62 C62 Ge8 96.3(16) 6_566 . ?
C61 C62 Ge8 165.4(17) 5_566 . ?
C71 C71 N71 168.431(1) 5_576 6_575 ?

loop_
_geom_bond_atom_site_label_1
_geom_bond_atom_site_label_2
_geom_bond_distance
_geom_bond_site_symmetry_2
_geom_bond_publ_flag
Ge1 Ge6 2.5971(10) . ?
Ge1 Ge8 2.6181(11) . ?
Ge1 Ge2 2.6253(10) . ?
Ge1 Ge7 2.6843(10) . ?
Ge1 Ge3 2.8576(10) . ?
Ge1 Ge2 3.8147(10) 7_566 ?
Ge1 C203 3.821(8) 7_567 ?
Ge1 Ge9 3.8258(11) . ?
Ge1 Ge5 3.9408(10) . ?
Ge1 C208 4.051(7) 7_567 ?
Ge1 C117 4.058(8) 6_566 ?
Ge1 C103 4.101(7) 6_566 ?
Ge2 Ge2 2.5280(14) 7_566 ?
Ge2 Ge4 2.5695(10) . ?
Ge2 Ge8 2.5985(11) . ?
Ge2 Ge3 2.6292(10) . ?
Ge2 Ge9 3.2131(11) . ?
Ge2 Ge3 3.7439(10) 7_566 ?
Ge2 Ge1 3.8146(10) 7_566 ?
Ge2 Ge5 4.0141(10) . ?
Ge2 Ge7 4.0165(10) . ?
Ge2 Ge6 4.2159(10) . ?
Ge2 C203 4.264(7) 1_554 ?
Ge3 Ge6 2.5861(10) . ?
Ge3 Ge4 2.6234(11) . ?
Ge3 Ge5 2.6909(11) . ?
Ge3 C118 3.722(7) 4_556 ?
Ge3 Ge2 3.7439(10) 7_566 ?
Ge3 Ge9 3.8353(12) . ?
Ge3 Ge7 3.9389(11) . ?
Ge3 C113 3.978(7) 7_566 ?
Ge3 C203 3.997(8) 7_567 ?
Ge3 C201 4.140(7) 7_567 ?
Ge4 Ge9 2.5205(12) . ?
Ge4 Ge5 2.6658(11) . ?
Ge4 C113 3.825(7) 7_566 ?
Ge4 C212 3.868(7) 6_575 ?
Ge4 C1 3.895(8) . ?
Ge4 Ge8 3.9631(12) . ?
Ge4 C13 4.036(15) . ?
Ge4 C11 4.078(7) . ?
Ge4 C111 4.117(8) 7_566 ?
Ge4 C3 4.23(2) . ?
Ge5 Ge6 2.5689(12) . ?
Ge5 Ge9 2.5735(15) . ?
Ge5 Ge7 2.9043(11) . ?
Ge5 C3 3.31(2) . ?
Ge5 C1 3.421(14) . ?
Ge5 C205 3.848(7) 4_556 ?
Ge5 C11 3.903(9) . ?
Ge5 C13 4.118(19) . ?
Ge6 Ge7 2.5684(13) . ?
Ge6 C201 3.965(8) 7_567 ?
Ge6 C204 4.021(9) . ?
Ge6 C103 4.052(7) 6_566 ?
Ge6 Ge9 4.0620(13) . ?
Ge6 C110 4.165(7) 4_556 ?
Ge6 C203 4.269(8) 7_567 ?
Ge6 C118 4.270(8) 4_556 ?
Ge7 Ge9 2.5746(11) . ?
Ge7 Ge8 2.6571(12) . ?
Ge7 C4 3.630(9) . ?
Ge7 C1 3.679(11) . ?
Ge7 C11 3.779(7) . ?
Ge7 C117 3.911(7) 6_566 ?
Ge7 C207 4.116(9) . ?
Ge8 Ge9 2.5197(13) . ?
Ge8 C311 3.758(19) . ?
Ge8 C109 3.806(7) . ?
Ge8 C11 3.905(8) . ?
Ge8 C113 3.987(7) . ?
Ge8 N31 4.036(12) 6_565 ?
Ge8 C62 4.11(3) . ?
Ge8 C12 4.110(15) . ?
Ge9 C1 2.002(5) . ?
Ge9 C11 2.012(5) . ?
Ge9 C2 2.83(2) . ?
Ge9 C13 2.834(13) . ?
Ge9 C4 2.936(8) . ?
Ge9 C12 2.996(13) . ?
Ge9 C3 3.034(18) . ?
C1 C4 1.502(10) . ?
C1 C3 1.505(10) . ?
C1 C2 1.506(10) . ?
C11 C13 1.515(9) . ?
C11 C4 1.527(9) . ?
C11 C12 1.529(9) . ?
K1 O12 2.768(5) . ?
K1 O11 2.782(5) . ?
K1 O13 2.806(5) . ?
K1 O14 2.827(5) . ?
K1 O15 2.831(5) . ?
K1 O16 2.886(5) . ?
K1 N12 3.000(6) . ?
K1 N11 3.050(6) . ?
O11 C103 1.423(9) . ?
O11 C117 1.429(9) . ?
O12 C111 1.418(9) . ?
O12 C113 1.423(9) . ?
O13 C102 1.426(8) . ?
O13 C110 1.432(8) . ?
O14 C108 1.433(9) . ?
O14 C109 1.434(8) . ?
O15 C105 1.422(9) . ?
O15 C116 1.433(9) . ?
O16 C104 1.410(9) . ?
O16 C101 1.430(9) . ?
N11 C106 1.461(9) . ?
N11 C112 1.474(10) . ?
N11 C114 1.476(9) . ?
N12 C115 1.465(9) . ?
N12 C118 1.467(9) . ?
N12 C107 1.472(9) . ?
C101 C112 1.493(11) . ?
C102 C103 1.504(11) . ?
C103 Ge6 4.052(7) 6_565 ?
C103 Ge1 4.101(7) 6_565 ?
C104 C105 1.507(11) . ?
C106 C108 1.501(10) . ?
C107 C110 1.508(10) . ?
C107 Ge5 4.208(7) 4_546 ?
C109 C113 1.493(10) . ?
C110 Ge6 4.165(7) 4_546 ?
C111 C115 1.509(11) . ?
C111 Ge4 4.117(8) 7_566 ?
C113 Ge4 3.825(7) 7_566 ?
C113 Ge3 3.978(7) 7_566 ?
C114 C117 1.508(11) . ?
C114 Ge7 4.203(8) 6_565 ?
C116 C118 1.498(11) . ?
C116 Ge3 4.239(8) 4_546 ?
C117 Ge7 3.911(7) 6_565 ?
C117 Ge1 4.058(8) 6_565 ?
C118 Ge3 3.723(7) 4_546 ?
C118 Ge5 4.146(8) 4_546 ?
C118 Ge6 4.270(8) 4_546 ?
K2 O22 2.774(5) . ?
K2 O23 2.803(5) . ?
K2 O261 2.812(12) . ?
K2 O21 2.818(5) . ?
K2 O251 2.827(12) . ?
K2 O24 2.830(5) 4_556 ?
K2 O25 2.837(12) . ?
K2 O26 2.887(11) . ?
K2 N22 3.028(6) . ?
K2 N21 3.059(6) . ?
O21 C202 1.418(9) . ?
O21 C204 1.422(8) . ?
O22 C201 1.425(8) . ?
O22 C203 1.442(8) . ?
O23 C212 1.426(9) . ?
O23 C206 1.434(9) . ?
O24 C209 1.427(9) . ?
O24 C210 1.435(9) . ?
O24 K2 2.830(5) 4_546 ?
N21 C213 1.456(10) . ?
N21 C205 1.462(9) 4_556 ?
N21 C207 1.464(10) . ?
N22 C214 1.455(10) . ?
N22 C211 1.467(11) . ?
N22 C208 1.485(10) . ?
C201 C202 1.492(10) . ?
C201 Ge6 3.965(8) 7_567 ?
C201 Ge3 4.140(7) 7_567 ?
C203 C208 1.475(10) . ?
C203 Ge1 3.821(8) 7_567 ?
C203 Ge3 3.997(8) 7_567 ?
C203 Ge2 4.263(7) 1_556 ?
C203 Ge6 4.269(8) 7_567 ?
C204 C207 1.493(12) . ?
C205 N21 1.462(9) 4_546 ?
C205 C210 1.480(11) . ?
C205 Ge5 3.848(7) 4_546 ?
C205 Ge7 4.193(7) 4_546 ?
C206 C211 1.457(12) . ?
C208 Ge1 4.051(7) 7_567 ?
C208 Ge4 4.261(7) 1_556 ?
C209 C212 1.502(12) 4_546 ?
C212 C209 1.502(12) 4_556 ?
C212 Ge4 3.868(7) 6_576 ?
C213 C215 1.52(2) . ?
C213 C225 1.57(2) . ?
C214 C226 1.44(3) . ?
C214 C216 1.59(2) . ?
C215 O25 1.41(3) . ?
C216 O26 1.42(3) . ?
C217 O25 1.41(2) . ?
C217 C218 1.48(3) . ?
C218 O26 1.44(2) . ?
C225 O251 1.42(2) . ?
C226 O261 1.46(3) . ?
C227 O251 1.46(2) . ?
C227 C228 1.50(2) . ?
C228 O261 1.41(2) . ?
C41 C42 0.94(5) 6_566 ?
C41 C41 1.23(5) 2_556 ?
C41 C42 1.53(4) 5_566 ?
C41 N41 1.67(3) 5_566 ?
C42 C41 0.94(5) 6_565 ?
C42 C42 1.36(9) 2 ?
C42 N41 1.42(5) 2 ?
C42 C41 1.53(4) 5_566 ?
N41 C42 1.42(5) 2 ?
N41 C41 1.67(3) 5_566 ?
N51 N55 1.89(3) 6_566 ?
N51 C55 1.89(3) 6_566 ?
C52 N55 1.46(2) 6_566 ?
C52 C55 1.46(2) 6_566 ?
C52 C55 1.46(2) 5_566 ?
C52 N55 1.46(2) 5_566 ?
C55 C52 1.46(2) 5_566 ?
C55 N51 1.89(3) 6_565 ?
C55 Ge7 4.15(2) 6_565 ?
N31 C312 1.28(3) 6_566 ?
N31 C311 1.57(2) 6_566 ?
N31 Ge8 4.036(12) 6_566 ?
N32 C32 1.90(3) 2_556 ?
C311 C312 1.08(3) . ?
C311 N31 1.57(2) 6_565 ?
C311 C32 1.63(4) . ?
C312 N31 1.28(3) 6_565 ?
C312 C32 1.37(4) . ?
C32 N32 1.90(3) 2_556 ?
C61 N61 1.38(3) . ?
C61 C62 1.73(3) 5_566 ?
C62 N62 1.71(4) 6_566 ?
C62 C61 1.73(3) 5_566 ?
N62 C62 1.71(4) 6_565 ?
N71 C71 1.7302 6_576 ?
C71 C71 1.4229 5_576 ?
C71 N71 1.7301 6_575 ?
